data_7101507
loop_
_publ_author_name
'Yasuhiro Kobayashi'
'Masaki Kawano'
'Makoto Fujita'

_publ_section_title
;
Networking a Hollow Cage via Guest Coordination
;
_journal_issue 42
_journal_name_full 'Chemical Communications'
_journal_paper_doi 10.1039/b612562j
_journal_year 2006
_chemical_formula_sum 'C133.64 H156 Co0.67 Mn0.81 N47.77 O65.35 Pd6'
_chemical_formula_weight 4199.61
_chemical_name_systematic
;
?
;
_space_group_IT_number 15
_symmetry_cell_setting monoclinic
_symmetry_space_group_name_Hall '-C 2yc'
_symmetry_space_group_name_H-M 'C 1 2/c 1'
_atom_sites_solution_hydrogens geom
_atom_sites_solution_primary direct
_atom_sites_solution_secondary difmap
_audit_creation_method SHELXL-97
_cell_angle_alpha 90.00
_cell_angle_beta 101.57(2)
_cell_angle_gamma 90.00
_cell_formula_units_Z 8
_cell_length_a 46.512(12)
_cell_length_b 27.256(7)
_cell_length_c 37.602(10)
_cell_measurement_reflns_used 9169
_cell_measurement_temperature 90(2)
_cell_measurement_theta_max 14.5
_cell_measurement_theta_min 1.4
_cell_volume 46701(21)
_computing_cell_refinement 'Bruker SAINT'
_computing_data_collection 'Bruker SMART'
_computing_data_reduction 'Bruker SAINT'
_computing_molecular_graphics 'Bruker XP'
_computing_publication_material 'Bruker SHELXTL'
_computing_structure_refinement 'SHELXL-97 (Sheldrick, 1997)'
_computing_structure_solution 'SHELXS-97 (Sheldrick, 1990)'
_diffrn_ambient_temperature 90(2)
_diffrn_measured_fraction_theta_full 0.975
_diffrn_measured_fraction_theta_max 0.975
_diffrn_measurement_device_type 'Bruker SMART CCD area detector system'
_diffrn_measurement_method omega_scan
_diffrn_radiation_monochromator graphite
_diffrn_radiation_source 'fine-focus sealed tube'
_diffrn_radiation_type MoK\a
_diffrn_radiation_wavelength 0.71073
_diffrn_reflns_av_R_equivalents 0.1677
_diffrn_reflns_av_sigmaI/netI 0.1571
_diffrn_reflns_limit_h_max 65
_diffrn_reflns_limit_h_min -65
_diffrn_reflns_limit_k_max 38
_diffrn_reflns_limit_k_min -38
_diffrn_reflns_limit_l_max 52
_diffrn_reflns_limit_l_min -51
_diffrn_reflns_number 355329
_diffrn_reflns_theta_full 30.20
_diffrn_reflns_theta_max 30.20
_diffrn_reflns_theta_min 1.08
_exptl_absorpt_coefficient_mu 0.617
_exptl_absorpt_correction_T_max 0.8837
_exptl_absorpt_correction_T_min 0.8375
_exptl_absorpt_correction_type empirical
_exptl_absorpt_process_details SADABS
_exptl_crystal_colour yellow
_exptl_crystal_density_diffrn 1.195
_exptl_crystal_density_method 'not measured'
_exptl_crystal_description block
_exptl_crystal_F_000 17035
_exptl_crystal_size_max 0.29
_exptl_crystal_size_mid 0.21
_exptl_crystal_size_min 0.20
_refine_diff_density_max 2.120
_refine_diff_density_min -1.030
_refine_diff_density_rms 0.212
_refine_ls_extinction_method none
_refine_ls_goodness_of_fit_ref 1.212
_refine_ls_hydrogen_treatment constr
_refine_ls_matrix_type full
_refine_ls_number_parameters 2059
_refine_ls_number_reflns 67608
_refine_ls_number_restraints 526
_refine_ls_restrained_S_all 1.216
_refine_ls_R_factor_all 0.3248
_refine_ls_R_factor_gt 0.1647
_refine_ls_shift/su_max 0.048
_refine_ls_shift/su_mean 0.002
_refine_ls_structure_factor_coef Fsqd
_refine_ls_weighting_details 'calc w=1/[\s^2^(Fo^2^)+(0.2000P)^2^+0.0000P] where P=(Fo^2^+2Fc^2^)/3'
_refine_ls_weighting_scheme calc
_refine_ls_wR_factor_gt 0.3933
_refine_ls_wR_factor_ref 0.4734
_reflns_number_gt 23636
_reflns_number_total 67608
_reflns_threshold_expression >2sigma(I)
_cod_data_source_file b612562j.txt
_cod_depositor_comments
;
The following automatic conversions were performed:
'_symmetry_cell_setting' value 'Monoclinic' changed to 'monoclinic'
according to '/home/saulius/struct/CIF-dictionaries/cif_core.dic'
dictionary named 'cif_core.dic' version 2.4.1 from 2010-06-29.

Automatic conversion script
Id: cif_fix_enum 1527 2010-12-29 10:47:43Z saulius 
;
_cod_original_sg_symbol_H-M C2/c
_cod_database_code 7101507

loop_
_symmetry_equiv_pos_as_xyz
'x, y, z'
'-x, y, -z+1/2'
'x+1/2, y+1/2, z'
'-x+1/2, y+1/2, -z+1/2'
'-x, -y, -z'
'x, -y, z-1/2'
'-x+1/2, -y+1/2, -z'
'x+1/2, -y+1/2, z-1/2'

loop_
_atom_site_label
_atom_site_type_symbol
_atom_site_fract_x
_atom_site_fract_y
_atom_site_fract_z
_atom_site_U_iso_or_equiv
_atom_site_adp_type
_atom_site_occupancy
_atom_site_symmetry_multiplicity
_atom_site_calc_flag
_atom_site_refinement_flags
_atom_site_disorder_assembly
_atom_site_disorder_group
C10G C 0.0915(11) 0.6259(14) 0.5823(15) 0.082(15) Uiso 0.25 1 d PD A 1
C10F C 0.1813(9) 0.7351(12) 0.6476(11) 0.056(10) Uiso 0.25 1 d PD A 1
C10E C 0.1579(9) 0.6956(12) 0.5835(12) 0.059(11) Uiso 0.25 1 d PD A 1
C10D C 0.0829(10) 0.6333(14) 0.6534(14) 0.074(14) Uiso 0.25 1 d PD A 1
C11G C 0.1399(7) 0.6815(9) 0.6038(7) 0.147(6) Uiso 0.499(13) 1 d PGD A 1
C12G C 0.1138(5) 0.6545(8) 0.6043(7) 0.147(6) Uiso 0.499(13) 1 d PGD A 1
C13G C 0.1081(4) 0.6570(9) 0.6399(10) 0.147(6) Uiso 0.499(13) 1 d PGD A 1
C14G C 0.1306(7) 0.6855(9) 0.6615(6) 0.147(6) Uiso 0.499(13) 1 d PGD A 1
C15G C 0.1503(5) 0.7006(5) 0.6391(10) 0.147(6) Uiso 0.499(13) 1 d PGD A 1
C17G C 0.1528(7) 0.5788(9) 0.6082(7) 0.102(11) Uiso 0.499(13) 1 d PD A 1
O17G O 0.1606(5) 0.5548(8) 0.5883(6) 0.122(9) Uiso 0.499(13) 1 d PD A 1
Mn1G Mn 0.14740(5) 0.62616(8) 0.64063(6) 0.0670(9) Uani 0.810(6) 1 d PD . .
C16G C 0.1865(3) 0.6265(6) 0.6624(5) 0.091(5) Uiso 0.810(6) 1 d PD A .
O16G O 0.2090(3) 0.6252(4) 0.6778(4) 0.102(4) Uiso 0.810(6) 1 d PD . .
C18G C 0.1348(4) 0.5738(6) 0.6650(5) 0.087(5) Uiso 0.810(6) 1 d PD A .
O18G O 0.1271(3) 0.5444(5) 0.6800(4) 0.108(4) Uiso 0.810(6) 1 d PD . .
C11H C 0.1184(7) 0.6411(17) 0.5934(6) 0.147(6) Uiso 0.339(12) 1 d PGD A 2
C12H C 0.1425(12) 0.6748(10) 0.5976(7) 0.147(6) Uiso 0.339(12) 1 d PGD A 2
C13H C 0.1690(8) 0.6470(15) 0.6004(8) 0.147(6) Uiso 0.339(12) 1 d PGD A 2
C14H C 0.1613(9) 0.5960(13) 0.5978(7) 0.147(6) Uiso 0.339(12) 1 d PGD A 2
C15H C 0.1300(9) 0.5924(13) 0.5935(7) 0.147(6) Uiso 0.339(12) 1 d PGD A 2
C17H C 0.1342(6) 0.6805(9) 0.6643(6) 0.035(6) Uiso 0.339(12) 1 d PD A 2
O17H O 0.1255(5) 0.7110(8) 0.6762(6) 0.072(8) Uiso 0.339(12) 1 d PD A 2
N1L N 0.2261(3) 0.8066(5) 0.7465(4) 0.124(5) Uani 1 1 d DU . .
C1L C 0.2405(4) 0.7634(6) 0.7480(4) 0.129(5) Uani 1 1 d DU . .
H1LA H 0.2607 0.7639 0.7469 0.155 Uiso 1 1 calc R . .
C2L C 0.2273(3) 0.7184(5) 0.7510(4) 0.109(4) Uani 1 1 d DU . .
H2LA H 0.2383 0.6889 0.7530 0.131 Uiso 1 1 calc R . .
C3L C 0.1975(3) 0.7177(5) 0.7511(4) 0.099(4) Uani 1 1 d DU . .
C4L C 0.1823(3) 0.7615(5) 0.7500(5) 0.111(5) Uani 1 1 d DU . .
H4LA H 0.1621 0.7619 0.7509 0.133 Uiso 1 1 calc R . .
C5L C 0.1977(4) 0.8054(6) 0.7476(5) 0.129(6) Uani 1 1 d DU . .
H5LA H 0.1873 0.8356 0.7467 0.155 Uiso 1 1 calc R . .
N2L N 0.2280(3) 0.4513(5) 0.7536(4) 0.141(5) Uani 1 1 d DU . .
C6L C 0.1991(4) 0.4530(6) 0.7557(5) 0.156(7) Uani 1 1 d DU . .
H6LA H 0.1889 0.4229 0.7564 0.188 Uiso 1 1 calc R . .
C7L C 0.1839(4) 0.4965(5) 0.7571(5) 0.124(5) Uani 1 1 d DU . .
H7LA H 0.1637 0.4961 0.7582 0.149 Uiso 1 1 calc R . .
C8L C 0.1987(3) 0.5402(5) 0.7566(4) 0.095(4) Uani 1 1 d DU . .
C9L C 0.2276(4) 0.5395(5) 0.7533(5) 0.114(5) Uani 1 1 d DU . .
H9LA H 0.2378 0.5694 0.7516 0.136 Uiso 1 1 calc R . .
C10L C 0.2420(4) 0.4943(6) 0.7523(6) 0.135(6) Uani 1 1 d DU . .
H10D H 0.2622 0.4941 0.7508 0.162 Uiso 1 1 calc R . .
N3L N 0.0477(4) 0.6291(7) 0.7477(6) 0.156(6) Uani 1 1 d U . .
C11L C 0.0617(5) 0.6719(9) 0.7469(6) 0.148(6) Uani 1 1 d U . .
H11E H 0.0511 0.7020 0.7442 0.178 Uiso 1 1 calc R . .
C12L C 0.0931(4) 0.6712(7) 0.7504(5) 0.118(5) Uani 1 1 d U . .
H12E H 0.1035 0.7014 0.7521 0.142 Uiso 1 1 calc R . .
C13L C 0.1086(4) 0.6277(6) 0.7514(4) 0.103(4) Uani 1 1 d U . .
C14L C 0.0948(5) 0.5809(8) 0.7538(6) 0.137(6) Uani 1 1 d U . .
H14E H 0.1054 0.5510 0.7581 0.164 Uiso 1 1 calc R . .
C15L C 0.0655(6) 0.5835(9) 0.7495(7) 0.172(8) Uani 1 1 d U . .
H15D H 0.0551 0.5533 0.7473 0.207 Uiso 1 1 calc R . .
C16L C 0.1830(4) 0.6697(6) 0.7548(4) 0.091(3) Uani 1 1 d U . .
N16L N 0.1977(3) 0.6286(5) 0.7552(3) 0.101(3) Uani 1 1 d U . .
C17L C 0.1832(4) 0.5874(6) 0.7565(3) 0.088(3) Uani 1 1 d U . .
N17L N 0.1553(3) 0.5859(5) 0.7570(3) 0.097(3) Uani 1 1 d U . .
C18L C 0.1411(4) 0.6295(6) 0.7543(3) 0.088(3) Uani 1 1 d U . .
N18L N 0.1533(3) 0.6727(5) 0.7539(3) 0.093(3) Uani 1 1 d U . .
Co1L Co 0.0000 0.6282(3) 0.7500 0.106(3) Uani 0.448(6) 2 d SP . .
Co2L Co 0.25118(10) 0.37929(13) 0.75515(11) 0.0819(18) Uani 0.448(6) 1 d P . .
O1L O 0.2150(6) 0.3531(9) 0.7130(7) 0.116(8) Uiso 0.448(6) 1 d P . .
O2L O 0.2281(6) 0.3482(10) 0.7959(7) 0.120(8) Uiso 0.448(6) 1 d P . .
O3L O 0.2853(6) 0.4077(10) 0.7956(7) 0.120(8) Uiso 0.448(6) 1 d P . .
O4L O 0.2725(6) 0.4085(9) 0.7155(7) 0.117(8) Uiso 0.448(6) 1 d P . .
O5L O -0.0058(7) 0.6867(12) 0.7127(9) 0.155(11) Uiso 0.448(6) 1 d P . .
O6L O -0.0046(7) 0.5727(11) 0.7110(8) 0.142(10) Uiso 0.448(6) 1 d P . .
Pd1A Pd 0.213751(18) 0.38425(3) 0.558570(18) 0.0447(2) Uani 1 1 d . . .
Pd2A Pd 0.21526(2) 0.86364(3) 0.55039(2) 0.0636(3) Uani 1 1 d . . .
Pd3A Pd 0.34502(2) 0.62726(4) 0.84305(2) 0.0691(3) Uani 1 1 d . . .
Pd4A Pd 0.09974(3) 0.86452(4) 0.83862(2) 0.0765(3) Uani 1 1 d . . .
Pd5A Pd -0.02664(2) 0.61828(4) 0.55241(2) 0.0639(3) Uani 1 1 d . . .
Pd6A Pd 0.10185(2) 0.38530(3) 0.85330(2) 0.0638(3) Uani 1 1 d . . .
N1A N 0.22948(19) 0.4490(3) 0.5816(2) 0.050(2) Uani 1 1 d . . .
C1A C 0.2212(2) 0.4918(4) 0.5658(2) 0.051(3) Uani 1 1 d . . .
H1AA H 0.2087 0.4911 0.5425 0.062 Uiso 1 1 calc R . .
C2A C 0.2292(2) 0.5359(4) 0.5804(2) 0.056(3) Uani 1 1 d . . .
H2AA H 0.2228 0.5653 0.5677 0.067 Uiso 1 1 calc R . .
C3A C 0.2474(2) 0.5372(4) 0.6149(3) 0.056(3) Uani 1 1 d . . .
C4A C 0.2571(3) 0.4930(4) 0.6319(3) 0.061(3) Uani 1 1 d . . .
H4AA H 0.2698 0.4929 0.6550 0.074 Uiso 1 1 calc R . .
C5A C 0.2480(2) 0.4492(4) 0.6144(3) 0.056(3) Uani 1 1 d . . .
H5AA H 0.2548 0.4190 0.6255 0.067 Uiso 1 1 calc R . .
N2A N 0.2307(2) 0.8004(3) 0.5764(2) 0.066(3) Uani 1 1 d . . .
C6A C 0.2480(3) 0.8011(4) 0.6095(3) 0.068(3) Uani 1 1 d . . .
H6AA H 0.2542 0.8318 0.6203 0.081 Uiso 1 1 calc R . .
C7A C 0.2569(3) 0.7592(4) 0.6279(3) 0.071(4) Uani 1 1 d . . .
H7AA H 0.2696 0.7610 0.6511 0.085 Uiso 1 1 calc R . .
C8A C 0.2476(3) 0.7137(4) 0.6133(3) 0.067(3) Uani 1 1 d . . .
C9A C 0.2289(3) 0.7134(4) 0.5783(3) 0.075(4) Uani 1 1 d . . .
H9AA H 0.2219 0.6833 0.5670 0.090 Uiso 1 1 calc R . .
C10A C 0.2214(3) 0.7572(4) 0.5613(3) 0.067(3) Uani 1 1 d . . .
H10A H 0.2090 0.7571 0.5379 0.080 Uiso 1 1 calc R . .
N3A N 0.3305(2) 0.6277(3) 0.7887(2) 0.066(3) Uani 1 1 d . . .
C11A C 0.3234(3) 0.5855(4) 0.7718(3) 0.064(3) Uani 1 1 d . . .
H11A H 0.3292 0.5557 0.7843 0.077 Uiso 1 1 calc R . .
C12A C 0.3077(3) 0.5835(4) 0.7365(3) 0.071(3) Uani 1 1 d . . .
H12A H 0.3032 0.5528 0.7247 0.085 Uiso 1 1 calc R . .
C13A C 0.2984(3) 0.6273(4) 0.7183(3) 0.060(3) Uani 1 1 d . . .
C14A C 0.3066(3) 0.6716(4) 0.7357(3) 0.066(3) Uani 1 1 d . . .
H14A H 0.3016 0.7019 0.7235 0.079 Uiso 1 1 calc R . .
C15A C 0.3221(3) 0.6708(5) 0.7712(3) 0.075(4) Uani 1 1 d . . .
H15A H 0.3271 0.7009 0.7837 0.090 Uiso 1 1 calc R . .
N4A N 0.17984(19) 0.3965(3) 0.5838(2) 0.053(2) Uani 1 1 d . . .
C16A C 0.1794(2) 0.3787(4) 0.6172(3) 0.054(3) Uani 1 1 d . . .
H16A H 0.1943 0.3562 0.6279 0.065 Uiso 1 1 calc R . .
C17A C 0.1585(3) 0.3917(4) 0.6363(3) 0.062(3) Uani 1 1 d . . .
H17A H 0.1593 0.3795 0.6601 0.075 Uiso 1 1 calc R . .
C18A C 0.1360(2) 0.4232(4) 0.6204(3) 0.058(3) Uani 1 1 d . . .
C19A C 0.1366(2) 0.4404(4) 0.5855(3) 0.056(3) Uani 1 1 d . . .
H19A H 0.1217 0.4622 0.5737 0.067 Uiso 1 1 calc R . .
C20A C 0.1583(2) 0.4261(4) 0.5682(2) 0.050(2) Uani 1 1 d . . .
H20A H 0.1579 0.4376 0.5442 0.060 Uiso 1 1 calc R . .
N5A N 0.0965(2) 0.3959(4) 0.7987(2) 0.062(2) Uani 1 1 d . . .
C21A C 0.0741(3) 0.4232(5) 0.7816(3) 0.078(4) Uani 1 1 d . . .
H21A H 0.0593 0.4330 0.7942 0.094 Uiso 1 1 calc R . .
C22A C 0.0720(3) 0.4379(5) 0.7450(3) 0.072(3) Uani 1 1 d . . .
H22A H 0.0558 0.4566 0.7326 0.087 Uiso 1 1 calc R . .
C23A C 0.0942(3) 0.4239(4) 0.7284(3) 0.057(3) Uani 1 1 d . . .
C24A C 0.1162(3) 0.3951(5) 0.7451(3) 0.074(3) Uani 1 1 d . . .
H24A H 0.1307 0.3837 0.7327 0.088 Uiso 1 1 calc R . .
C25A C 0.1171(3) 0.3822(5) 0.7812(3) 0.070(3) Uani 1 1 d . . .
H25A H 0.1331 0.3631 0.7936 0.084 Uiso 1 1 calc R . .
N6A N 0.0032(2) 0.5712(4) 0.5805(2) 0.065(3) Uani 1 1 d . . .
C26A C 0.0263(3) 0.5580(5) 0.5660(3) 0.067(3) Uani 1 1 d . . .
H26A H 0.0272 0.5689 0.5423 0.080 Uiso 1 1 calc R . .
C27A C 0.0485(3) 0.5291(5) 0.5849(3) 0.070(3) Uani 1 1 d . . .
H27A H 0.0646 0.5203 0.5742 0.084 Uiso 1 1 calc R . .
C28A C 0.0473(2) 0.5131(5) 0.6192(3) 0.061(3) Uani 1 1 d . . .
C29A C 0.0235(3) 0.5271(5) 0.6344(3) 0.071(4) Uani 1 1 d . . .
H29A H 0.0219 0.5165 0.6580 0.085 Uiso 1 1 calc R . .
C30A C 0.0020(3) 0.5572(5) 0.6138(3) 0.078(4) Uani 1 1 d . . .
H30A H -0.0140 0.5679 0.6241 0.093 Uiso 1 1 calc R . .
N7A N 0.1790(2) 0.8536(3) 0.5720(2) 0.062(2) Uani 1 1 d . . .
C31A C 0.1569(3) 0.8239(4) 0.5553(3) 0.065(3) Uani 1 1 d . . .
H31A H 0.1570 0.8127 0.5313 0.077 Uiso 1 1 calc R . .
C32A C 0.1350(3) 0.8100(4) 0.5716(3) 0.071(3) Uani 1 1 d . . .
H32A H 0.1203 0.7882 0.5594 0.085 Uiso 1 1 calc R . .
C33A C 0.1337(3) 0.8273(4) 0.6064(3) 0.065(3) Uani 1 1 d . . .
C34A C 0.1558(3) 0.8589(5) 0.6227(3) 0.077(4) Uani 1 1 d . . .
H34A H 0.1555 0.8721 0.6460 0.092 Uiso 1 1 calc R . .
C35A C 0.1777(3) 0.8710(5) 0.6058(3) 0.077(4) Uani 1 1 d . . .
H35A H 0.1927 0.8924 0.6177 0.092 Uiso 1 1 calc R . .
N8A N 0.0014(2) 0.6720(4) 0.5742(3) 0.071(3) Uani 1 1 d . . .
C36A C 0.0006(3) 0.6915(5) 0.6071(4) 0.080(4) Uani 1 1 d . . .
H36A H -0.0153 0.6832 0.6185 0.096 Uiso 1 1 calc R . .
C37A C 0.0224(3) 0.7235(5) 0.6250(4) 0.081(4) Uani 1 1 d . . .
H37A H 0.0220 0.7358 0.6485 0.098 Uiso 1 1 calc R . .
C38A C 0.0447(3) 0.7367(4) 0.6072(3) 0.066(3) Uani 1 1 d . . .
C39A C 0.0451(3) 0.7175(5) 0.5729(3) 0.074(4) Uani 1 1 d . . .
H39A H 0.0602 0.7265 0.5605 0.089 Uiso 1 1 calc R . .
C40A C 0.0239(3) 0.6860(5) 0.5577(3) 0.070(3) Uani 1 1 d . . .
H40A H 0.0244 0.6729 0.5344 0.083 Uiso 1 1 calc R . .
N9A N 0.0944(3) 0.8556(4) 0.7847(3) 0.071(3) Uani 1 1 d . . .
C41A C 0.1150(3) 0.8697(5) 0.7667(3) 0.076(4) Uani 1 1 d . . .
H41A H 0.1307 0.8897 0.7787 0.092 Uiso 1 1 calc R . .
C42A C 0.1141(3) 0.8560(5) 0.7316(3) 0.079(4) Uani 1 1 d . . .
H42A H 0.1294 0.8661 0.7199 0.095 Uiso 1 1 calc R . .
C43A C 0.0917(3) 0.8280(5) 0.7128(3) 0.072(3) Uani 1 1 d . . .
C44A C 0.0703(3) 0.8140(5) 0.7300(3) 0.082(4) Uani 1 1 d . . .
H44A H 0.0545 0.7944 0.7178 0.099 Uiso 1 1 calc R . .
C45A C 0.0716(3) 0.8285(5) 0.7663(3) 0.080(4) Uani 1 1 d . . .
H45A H 0.0563 0.8191 0.7782 0.096 Uiso 1 1 calc R . .
N10A N 0.3010(2) 0.6253(4) 0.8462(2) 0.069(3) Uani 1 1 d . . .
C46A C 0.2869(3) 0.6677(5) 0.8445(3) 0.068(3) Uani 1 1 d . . .
H46A H 0.2974 0.6975 0.8445 0.081 Uiso 1 1 calc R . .
C47A C 0.2569(3) 0.6689(4) 0.8428(3) 0.068(3) Uani 1 1 d . . .
H47A H 0.2467 0.6992 0.8413 0.082 Uiso 1 1 calc R . .
C48A C 0.2423(3) 0.6252(4) 0.8433(3) 0.063(3) Uani 1 1 d . . .
C49A C 0.2578(3) 0.5808(4) 0.8442(3) 0.066(3) Uani 1 1 d . . .
H49A H 0.2481 0.5501 0.8442 0.079 Uiso 1 1 calc R . .
C50A C 0.2869(3) 0.5837(5) 0.8452(3) 0.070(3) Uani 1 1 d . . .
H50A H 0.2977 0.5540 0.8451 0.084 Uiso 1 1 calc R . .
N11A N 0.1218(3) 0.7997(4) 0.8415(2) 0.076(3) Uani 1 1 d . . .
C51A C 0.1074(3) 0.7570(5) 0.8407(3) 0.071(3) Uani 1 1 d . . .
H51A H 0.0869 0.7577 0.8404 0.085 Uiso 1 1 calc R . .
C52A C 0.1207(3) 0.7131(5) 0.8406(3) 0.066(3) Uani 1 1 d . . .
H52A H 0.1100 0.6834 0.8404 0.079 Uiso 1 1 calc R . .
C53A C 0.1517(3) 0.7127(5) 0.8407(3) 0.072(4) Uani 1 1 d . . .
C54A C 0.1666(3) 0.7569(4) 0.8405(3) 0.070(3) Uani 1 1 d . . .
H54A H 0.1869 0.7580 0.8399 0.084 Uiso 1 1 calc R . .
C55A C 0.1503(3) 0.7992(5) 0.8414(3) 0.077(4) Uani 1 1 d . . .
H55A H 0.1602 0.8298 0.8420 0.092 Uiso 1 1 calc R . .
N12A N 0.1243(2) 0.4495(4) 0.8565(2) 0.063(3) Uani 1 1 d . . .
C56A C 0.1519(3) 0.4501(4) 0.8553(3) 0.072(4) Uani 1 1 d . . .
H56A H 0.1617 0.4193 0.8569 0.087 Uiso 1 1 calc R . .
C57A C 0.1687(3) 0.4914(5) 0.8519(3) 0.072(3) Uani 1 1 d . . .
H57A H 0.1889 0.4894 0.8508 0.087 Uiso 1 1 calc R . .
C58A C 0.1536(3) 0.5363(4) 0.8502(3) 0.062(3) Uani 1 1 d . . .
C59A C 0.1239(3) 0.5350(5) 0.8517(3) 0.068(3) Uani 1 1 d . . .
H59A H 0.1130 0.5646 0.8499 0.081 Uiso 1 1 calc R . .
C60A C 0.1104(3) 0.4915(4) 0.8556(3) 0.064(3) Uani 1 1 d . . .
H60A H 0.0903 0.4916 0.8577 0.077 Uiso 1 1 calc R . .
C61A C 0.2561(3) 0.5849(4) 0.6328(3) 0.058(3) Uani 1 1 d . . .
N61A N 0.2481(2) 0.6257(3) 0.6139(2) 0.064(3) Uani 1 1 d . . .
C62A C 0.2565(3) 0.6667(4) 0.6322(3) 0.062(3) Uani 1 1 d . . .
N62A N 0.2727(2) 0.6708(3) 0.6650(2) 0.062(3) Uani 1 1 d . . .
C63A C 0.2800(3) 0.6274(4) 0.6802(3) 0.064(3) Uani 1 1 d . . .
N63A N 0.2728(2) 0.5833(3) 0.6660(2) 0.059(2) Uani 1 1 d . . .
C64A C 0.1126(3) 0.4388(4) 0.6393(3) 0.058(3) Uani 1 1 d . . .
N64A N 0.1148(2) 0.4239(3) 0.6739(2) 0.062(2) Uani 1 1 d . . .
C65A C 0.0929(3) 0.4397(4) 0.6887(3) 0.060(3) Uani 1 1 d . . .
N65A N 0.0705(2) 0.4682(4) 0.6740(2) 0.062(2) Uani 1 1 d . . .
C66A C 0.0710(3) 0.4797(4) 0.6389(3) 0.062(3) Uani 1 1 d . . .
N66A N 0.0917(2) 0.4666(4) 0.6215(2) 0.062(2) Uani 1 1 d . . .
C67A C 0.1106(3) 0.8106(5) 0.6247(3) 0.072(3) Uani 1 1 d . . .
N67A N 0.0890(2) 0.7826(4) 0.6063(2) 0.068(3) Uani 1 1 d . . .
C68A C 0.0692(3) 0.7686(5) 0.6250(3) 0.074(4) Uani 1 1 d . . .
N68A N 0.0681(2) 0.7829(4) 0.6595(2) 0.068(3) Uani 1 1 d . . .
C69A C 0.0907(3) 0.8122(5) 0.6751(3) 0.068(3) Uani 1 1 d . . .
N69A N 0.1123(2) 0.8271(3) 0.6591(2) 0.067(3) Uani 1 1 d . . .
C70A C 0.2099(3) 0.6247(4) 0.8436(3) 0.056(3) Uani 1 1 d . . .
N70A N 0.1965(2) 0.6681(3) 0.8416(2) 0.062(2) Uani 1 1 d . . .
C71A C 0.1684(3) 0.6662(4) 0.8424(3) 0.064(3) Uani 1 1 d . . .
N71A N 0.1529(2) 0.6242(3) 0.8451(2) 0.061(2) Uani 1 1 d . . .
C72A C 0.1692(3) 0.5836(4) 0.8474(3) 0.061(3) Uani 1 1 d . . .
N72A N 0.1974(2) 0.5809(3) 0.8469(2) 0.059(2) Uani 1 1 d . . .
N1X N 0.2476(2) 0.3735(3) 0.5328(2) 0.057(2) Uani 1 1 d . . .
N2X N 0.1961(2) 0.3208(3) 0.5339(2) 0.058(2) Uani 1 1 d . . .
N3X N 0.2522(3) 0.8718(4) 0.5277(3) 0.087(3) Uani 1 1 d . . .
N4X N 0.2008(3) 0.9268(4) 0.5240(3) 0.084(3) Uani 1 1 d . . .
N5X N 0.3882(3) 0.6295(4) 0.8402(3) 0.080(3) Uani 1 1 d . . .
N6X N 0.3593(3) 0.6275(5) 0.8975(3) 0.090(4) Uani 1 1 d . . .
N7X N 0.0788(3) 0.9295(4) 0.8362(3) 0.083(3) Uani 1 1 d . . .
N8X N 0.1067(4) 0.8712(4) 0.8955(4) 0.114(5) Uani 1 1 d . . .
N9X N -0.0536(2) 0.5637(4) 0.5277(3) 0.074(3) Uani 1 1 d . . .
N10X N -0.0566(2) 0.6649(4) 0.5247(3) 0.088(3) Uani 1 1 d . . .
N11X N 0.0789(3) 0.3208(4) 0.8495(3) 0.085(3) Uani 1 1 d . . .
N12X N 0.1095(3) 0.3759(4) 0.9091(3) 0.090(4) Uani 1 1 d . . .
C1X C 0.2750(3) 0.3632(5) 0.5578(4) 0.087(4) Uiso 1 1 d . . .
H1XA H 0.2905 0.3577 0.5441 0.131 Uiso 1 1 calc R . .
H1XB H 0.2727 0.3338 0.5720 0.131 Uiso 1 1 calc R . .
H1XC H 0.2802 0.3912 0.5742 0.131 Uiso 1 1 calc R . .
C2X C 0.2528(3) 0.4161(5) 0.5089(4) 0.089(4) Uiso 1 1 d . . .
H2XA H 0.2690 0.4081 0.4968 0.134 Uiso 1 1 calc R . .
H2XB H 0.2579 0.4455 0.5239 0.134 Uiso 1 1 calc R . .
H2XC H 0.2350 0.4223 0.4907 0.134 Uiso 1 1 calc R . .
C3X C 0.2359(4) 0.3350(7) 0.5044(5) 0.127(6) Uiso 1 1 d . . .
H3XA H 0.2254 0.3519 0.4823 0.153 Uiso 1 1 calc R . .
H3XB H 0.2528 0.3175 0.4979 0.153 Uiso 1 1 calc R . .
C4X C 0.2176(4) 0.3014(6) 0.5143(5) 0.116(6) Uiso 1 1 d . . .
H4XA H 0.2296 0.2763 0.5296 0.139 Uiso 1 1 calc R . .
H4XB H 0.2070 0.2846 0.4921 0.139 Uiso 1 1 calc R . .
C5X C 0.1930(3) 0.2820(5) 0.5603(4) 0.086(4) Uiso 1 1 d . . .
H5XA H 0.1840 0.2530 0.5473 0.129 Uiso 1 1 calc R . .
H5XB H 0.1806 0.2939 0.5766 0.129 Uiso 1 1 calc R . .
H5XC H 0.2124 0.2734 0.5745 0.129 Uiso 1 1 calc R . .
C6X C 0.1682(3) 0.3315(5) 0.5106(4) 0.085(4) Uiso 1 1 d . . .
H6XA H 0.1597 0.3012 0.4990 0.128 Uiso 1 1 calc R . .
H6XB H 0.1711 0.3551 0.4920 0.128 Uiso 1 1 calc R . .
H6XC H 0.1549 0.3455 0.5251 0.128 Uiso 1 1 calc R . .
C7X C 0.2773(3) 0.8860(5) 0.5541(4) 0.092(4) Uiso 1 1 d . . .
H7XA H 0.2941 0.8903 0.5423 0.138 Uiso 1 1 calc R . .
H7XB H 0.2818 0.8606 0.5728 0.138 Uiso 1 1 calc R . .
H7XC H 0.2732 0.9170 0.5653 0.138 Uiso 1 1 calc R . .
C8X C 0.2583(4) 0.8239(6) 0.5090(5) 0.118(6) Uiso 1 1 d . . .
H8XA H 0.2754 0.8283 0.4977 0.178 Uiso 1 1 calc R . .
H8XB H 0.2411 0.8154 0.4903 0.178 Uiso 1 1 calc R . .
H8XC H 0.2622 0.7975 0.5270 0.178 Uiso 1 1 calc R . .
C9X C 0.2430(4) 0.9095(7) 0.4980(6) 0.131(6) Uiso 1 1 d . . .
H9XA H 0.2607 0.9244 0.4915 0.158 Uiso 1 1 calc R . .
H9XB H 0.2315 0.8934 0.4761 0.158 Uiso 1 1 calc R . .
C10X C 0.2258(4) 0.9468(6) 0.5100(5) 0.113(5) Uiso 1 1 d . . .
H10B H 0.2183 0.9691 0.4895 0.135 Uiso 1 1 calc R . .
H10C H 0.2383 0.9662 0.5293 0.135 Uiso 1 1 calc R . .
C11X C 0.1913(3) 0.9633(6) 0.5494(4) 0.100(5) Uiso 1 1 d . . .
H11B H 0.1841 0.9932 0.5359 0.150 Uiso 1 1 calc R . .
H11C H 0.2080 0.9715 0.5689 0.150 Uiso 1 1 calc R . .
H11D H 0.1755 0.9491 0.5599 0.150 Uiso 1 1 calc R . .
C12X C 0.1748(3) 0.9143(6) 0.4934(4) 0.105(5) Uiso 1 1 d . . .
H12B H 0.1672 0.9445 0.4807 0.158 Uiso 1 1 calc R . .
H12C H 0.1593 0.8987 0.5036 0.158 Uiso 1 1 calc R . .
H12D H 0.1813 0.8918 0.4762 0.158 Uiso 1 1 calc R . .
C13X C 0.3943(5) 0.6747(8) 0.8207(6) 0.166(9) Uiso 1 1 d . . .
H13A H 0.4151 0.6756 0.8194 0.248 Uiso 1 1 calc R . .
H13B H 0.3894 0.7036 0.8338 0.248 Uiso 1 1 calc R . .
H13C H 0.3823 0.6745 0.7961 0.248 Uiso 1 1 calc R . .
C14X C 0.3961(5) 0.5886(7) 0.8211(6) 0.146(7) Uiso 1 1 d . . .
H14B H 0.4169 0.5910 0.8199 0.220 Uiso 1 1 calc R . .
H14C H 0.3842 0.5882 0.7964 0.220 Uiso 1 1 calc R . .
H14D H 0.3928 0.5584 0.8337 0.220 Uiso 1 1 calc R . .
C15X C 0.4046(4) 0.6295(6) 0.8773(5) 0.114(6) Uiso 1 1 d . . .
H15B H 0.4200 0.6040 0.8797 0.137 Uiso 1 1 calc R . .
H15C H 0.4146 0.6616 0.8823 0.137 Uiso 1 1 calc R . .
C16X C 0.3898(6) 0.6220(9) 0.9007(8) 0.184(11) Uiso 1 1 d . . .
H16B H 0.3988 0.6428 0.9216 0.221 Uiso 1 1 calc R . .
H16C H 0.3941 0.5877 0.9087 0.221 Uiso 1 1 calc R . .
C17X C 0.3487(4) 0.6678(6) 0.9145(5) 0.112(5) Uiso 1 1 d . . .
H17B H 0.3563 0.6662 0.9408 0.168 Uiso 1 1 calc R . .
H17C H 0.3272 0.6670 0.9096 0.168 Uiso 1 1 calc R . .
H17D H 0.3553 0.6984 0.9050 0.168 Uiso 1 1 calc R . .
C18X C 0.3494(5) 0.5829(8) 0.9120(6) 0.149(8) Uiso 1 1 d . . .
H18A H 0.3562 0.5823 0.9384 0.224 Uiso 1 1 calc R . .
H18B H 0.3573 0.5545 0.9012 0.224 Uiso 1 1 calc R . .
H18C H 0.3279 0.5818 0.9062 0.224 Uiso 1 1 calc R . .
C19X C 0.0484(5) 0.9238(8) 0.8185(6) 0.159(8) Uiso 1 1 d . . .
H19B H 0.0384 0.9556 0.8177 0.238 Uiso 1 1 calc R . .
H19C H 0.0389 0.9003 0.8322 0.238 Uiso 1 1 calc R . .
H19D H 0.0473 0.9117 0.7938 0.238 Uiso 1 1 calc R . .
C20X C 0.0940(4) 0.9675(7) 0.8173(6) 0.143(7) Uiso 1 1 d . . .
H20B H 0.0834 0.9987 0.8164 0.215 Uiso 1 1 calc R . .
H20C H 0.0942 0.9565 0.7925 0.215 Uiso 1 1 calc R . .
H20D H 0.1142 0.9719 0.8306 0.215 Uiso 1 1 calc R . .
C21X C 0.0795(4) 0.9424(7) 0.8732(5) 0.117(6) Uiso 1 1 d . . .
H21B H 0.0892 0.9748 0.8767 0.140 Uiso 1 1 calc R . .
H21C H 0.0588 0.9480 0.8749 0.140 Uiso 1 1 calc R . .
C22X C 0.0904(6) 0.9178(10) 0.9004(8) 0.196(11) Uiso 1 1 d . . .
H22B H 0.0743 0.9091 0.9130 0.235 Uiso 1 1 calc R . .
H22C H 0.1041 0.9394 0.9169 0.235 Uiso 1 1 calc R . .
C23X C 0.1379(4) 0.8721(6) 0.9120(5) 0.107(5) Uiso 1 1 d . . .
H23A H 0.1403 0.8761 0.9384 0.160 Uiso 1 1 calc R . .
H23B H 0.1473 0.8995 0.9021 0.160 Uiso 1 1 calc R . .
H23C H 0.1470 0.8412 0.9068 0.160 Uiso 1 1 calc R . .
C24X C 0.0894(4) 0.8322(7) 0.9097(5) 0.134(7) Uiso 1 1 d . . .
H24B H 0.0922 0.8352 0.9362 0.200 Uiso 1 1 calc R . .
H24C H 0.0962 0.7998 0.9036 0.200 Uiso 1 1 calc R . .
H24D H 0.0686 0.8359 0.8988 0.200 Uiso 1 1 calc R . .
C25X C -0.0682(3) 0.5395(5) 0.5537(4) 0.090(4) Uiso 1 1 d . . .
H25B H -0.0813 0.5140 0.5413 0.135 Uiso 1 1 calc R . .
H25C H -0.0796 0.5637 0.5643 0.135 Uiso 1 1 calc R . .
H25D H -0.0534 0.5247 0.5730 0.135 Uiso 1 1 calc R . .
C26X C -0.0365(3) 0.5278(6) 0.5102(4) 0.104(5) Uiso 1 1 d . . .
H26B H -0.0497 0.5018 0.4984 0.157 Uiso 1 1 calc R . .
H26C H -0.0210 0.5133 0.5287 0.157 Uiso 1 1 calc R . .
H26D H -0.0277 0.5447 0.4920 0.157 Uiso 1 1 calc R . .
C27X C -0.0736(3) 0.5867(5) 0.4974(4) 0.096(4) Uiso 1 1 d . . .
H27B H -0.0635 0.5917 0.4768 0.116 Uiso 1 1 calc R . .
H27C H -0.0908 0.5651 0.4890 0.116 Uiso 1 1 calc R . .
C28X C -0.0831(4) 0.6330(6) 0.5089(5) 0.111(5) Uiso 1 1 d . . .
H28A H -0.0952 0.6276 0.5275 0.133 Uiso 1 1 calc R . .
H28B H -0.0955 0.6500 0.4880 0.133 Uiso 1 1 calc R . .
C29X C -0.0659(3) 0.7036(5) 0.5472(4) 0.096(4) Uiso 1 1 d . . .
H29B H -0.0718 0.6887 0.5683 0.143 Uiso 1 1 calc R . .
H29C H -0.0825 0.7216 0.5329 0.143 Uiso 1 1 calc R . .
H29D H -0.0495 0.7262 0.5554 0.143 Uiso 1 1 calc R . .
C30X C -0.0452(3) 0.6892(5) 0.4941(4) 0.092(4) Uiso 1 1 d . . .
H30B H -0.0598 0.7124 0.4815 0.138 Uiso 1 1 calc R . .
H30C H -0.0413 0.6641 0.4770 0.138 Uiso 1 1 calc R . .
H30D H -0.0270 0.7068 0.5041 0.138 Uiso 1 1 calc R . .
C31X C 0.0498(5) 0.3274(8) 0.8305(6) 0.147(7) Uiso 1 1 d . . .
H31B H 0.0395 0.2959 0.8286 0.220 Uiso 1 1 calc R . .
H31C H 0.0499 0.3400 0.8062 0.220 Uiso 1 1 calc R . .
H31D H 0.0398 0.3508 0.8437 0.220 Uiso 1 1 calc R . .
C32X C 0.0932(5) 0.2858(8) 0.8312(6) 0.165(9) Uiso 1 1 d . . .
H32B H 0.0825 0.2546 0.8294 0.247 Uiso 1 1 calc R . .
H32C H 0.1133 0.2807 0.8448 0.247 Uiso 1 1 calc R . .
H32D H 0.0938 0.2978 0.8068 0.247 Uiso 1 1 calc R . .
C33X C 0.0817(4) 0.3053(7) 0.8863(5) 0.131(6) Uiso 1 1 d . . .
H33A H 0.0618 0.2975 0.8901 0.158 Uiso 1 1 calc R . .
H33B H 0.0929 0.2742 0.8890 0.158 Uiso 1 1 calc R . .
C34X C 0.0940(5) 0.3343(9) 0.9131(7) 0.162(8) Uiso 1 1 d . . .
H34B H 0.1074 0.3133 0.9305 0.194 Uiso 1 1 calc R . .
H34C H 0.0782 0.3446 0.9255 0.194 Uiso 1 1 calc R . .
C35X C 0.1410(5) 0.3721(7) 0.9251(6) 0.133(7) Uiso 1 1 d . . .
H35B H 0.1436 0.3684 0.9515 0.199 Uiso 1 1 calc R . .
H35C H 0.1511 0.4018 0.9196 0.199 Uiso 1 1 calc R . .
H35D H 0.1493 0.3434 0.9150 0.199 Uiso 1 1 calc R . .
C36X C 0.0981(5) 0.4148(8) 0.9286(6) 0.151(8) Uiso 1 1 d . . .
H36B H 0.1026 0.4076 0.9547 0.227 Uiso 1 1 calc R . .
H36C H 0.0768 0.4172 0.9202 0.227 Uiso 1 1 calc R . .
H36D H 0.1072 0.4461 0.9242 0.227 Uiso 1 1 calc R . .
N1N N 0.1614(3) 0.7343(5) 0.9290(4) 0.099(4) Uiso 1 1 d D . .
O11N O 0.1788(3) 0.7650(6) 0.9371(5) 0.181(6) Uiso 1 1 d D . .
O12N O 0.1381(3) 0.7307(5) 0.9289(4) 0.135(4) Uiso 1 1 d D . .
O13N O 0.1761(4) 0.6963(6) 0.9237(5) 0.208(7) Uiso 1 1 d D . .
N2N N 0.1037(5) 0.3156(9) 0.5936(6) 0.098(7) Uiso 0.50 1 d PD B 1
O21N O 0.1103(6) 0.2944(11) 0.6218(7) 0.171(11) Uiso 0.50 1 d PD B 1
O22N O 0.0878(5) 0.3480(8) 0.5879(6) 0.118(7) Uiso 0.50 1 d PD B 1
O23N O 0.1221(4) 0.3042(6) 0.5771(4) 0.077(5) Uiso 0.50 1 d PD B 1
N3N N 0.2711(3) 0.6339(5) 0.9292(4) 0.037(3) Uiso 0.50 1 d PD C 1
O31N O 0.2446(4) 0.6307(10) 0.9232(11) 0.195(14) Uiso 0.50 1 d PD C 1
O32N O 0.2810(4) 0.6669(7) 0.9381(6) 0.115(7) Uiso 0.50 1 d PD C 1
O33N O 0.2806(5) 0.5933(6) 0.9315(6) 0.119(7) Uiso 0.50 1 d PD C 1
N4N N 0.2494(11) 0.3058(12) 0.6485(9) 0.39(6) Uiso 0.50 1 d PD D 1
O41N O 0.2457(5) 0.3472(8) 0.6570(6) 0.104(7) Uiso 0.50 1 d PD D 1
O42N O 0.2581(10) 0.2951(16) 0.6243(9) 0.193(19) Uiso 0.50 1 d PD D 1
O43N O 0.2630(9) 0.2849(13) 0.6763(10) 0.237(18) Uiso 0.50 1 d PD D 1
N4M N 0.2549(5) 0.3115(8) 0.6452(6) 0.065(6) Uiso 0.50 1 d PD E 2
O41M O 0.2361(12) 0.339(2) 0.649(3) 0.56(8) Uiso 0.50 1 d PD E 2
O42M O 0.2519(12) 0.2768(14) 0.6301(16) 0.28(3) Uiso 0.50 1 d PD E 2
O43M O 0.2764(8) 0.3357(16) 0.6408(14) 0.27(2) Uiso 0.50 1 d PD E 2
N5N N 0.1707(5) 0.4598(8) 0.4512(6) 0.146(8) Uiso 0.70 1 d PD F 1
O51N O 0.1786(3) 0.4264(5) 0.4338(4) 0.088(4) Uiso 0.70 1 d PD F 1
O52N O 0.1466(5) 0.4697(10) 0.4457(7) 0.234(13) Uiso 0.70 1 d PD F 1
O53N O 0.1772(5) 0.4523(8) 0.4849(5) 0.170(8) Uiso 0.70 1 d PD F 1
O54N O 0.1873(7) 0.5001(11) 0.4561(8) 0.088(9) Uiso 0.30 1 d P G 2
N6N N 0.2461(5) 0.4453(8) 0.8654(6) 0.172(8) Uiso 1.018(14) 1 d PD H 1
O61N O 0.2424(6) 0.4689(10) 0.8897(7) 0.322(15) Uiso 1.018(14) 1 d PD H 1
O62N O 0.2568(7) 0.4099(10) 0.8635(8) 0.334(17) Uiso 1.018(14) 1 d PD H 1
O63N O 0.2406(9) 0.4702(13) 0.8378(8) 0.47(3) Uiso 1.018(14) 1 d PD H 1
N7N N 0.3169(6) 0.5147(9) 0.5905(8) 0.147(11) Uiso 0.554(10) 1 d PD I 1
O71N O 0.3430(6) 0.5217(17) 0.597(2) 0.49(5) Uiso 0.554(10) 1 d PD I 1
O72N O 0.3087(4) 0.4809(7) 0.5769(5) 0.106(6) Uiso 0.554(10) 1 d PD I 1
O73N O 0.3059(6) 0.5563(9) 0.5834(8) 0.166(11) Uiso 0.554(10) 1 d PD I 1
N8N N -0.0639(6) 0.6262(8) 0.6380(6) 0.084(6) Uiso 0.50 1 d PD J 1
O81N O -0.0808(7) 0.6192(12) 0.6110(9) 0.186(14) Uiso 0.50 1 d PD J 1
O82N O -0.0413(8) 0.640(2) 0.6425(15) 0.33(3) Uiso 0.50 1 d PD J 1
O83N O -0.0786(14) 0.648(4) 0.658(2) 0.89(14) Uiso 0.50 1 d PD J 1
O1 O 0.0730(4) 0.9239(6) 0.9991(5) 0.077(5) Uiso 0.50 1 d P . .
O2 O 0.3317(3) 0.4502(5) 0.5178(4) 0.066(4) Uiso 0.50 1 d P K 2
O3 O 0.1188(4) 0.9857(7) 0.9947(5) 0.098(6) Uiso 0.50 1 d P L 3
O4 O 0.3188(4) 0.3564(6) 0.4932(4) 0.071(4) Uiso 0.50 1 d P M 4
O5 O 0.4287(4) 0.6760(7) 0.9989(6) 0.099(6) Uiso 0.50 1 d P N 5
O6 O 0.3665(4) 0.2919(6) 0.5089(4) 0.070(4) Uiso 0.50 1 d P O 6
O7 O 0.4801(4) 0.7015(7) 1.0502(5) 0.085(5) Uiso 0.50 1 d P P 7
O8 O 0.0590(4) 0.8840(7) 0.6090(5) 0.088(5) Uiso 0.50 1 d P Q 8
O9 O 0.1188(4) 0.9447(7) 0.5472(5) 0.095(6) Uiso 0.50 1 d P R 9
O10 O 0.1194(5) 0.6270(8) 0.9209(6) 0.094(6) Uiso 0.50 1 d P S 10
O11 O 0.3438(5) 0.2981(8) 0.5081(6) 0.110(7) Uiso 0.50 1 d P T 11
O12 O 0.3330(6) 0.7653(10) 0.8349(8) 0.119(8) Uiso 0.50 1 d P U 12
O13 O 0.3906(4) 0.7365(7) 0.9826(6) 0.102(6) Uiso 0.50 1 d P V 13
O14 O 0.1651(7) 0.9275(11) 0.8451(9) 0.147(11) Uiso 0.50 1 d P W 14
O15 O 0.2388(5) 0.5390(8) 0.9252(6) 0.115(7) Uiso 0.50 1 d P X 15
O16 O 0.1745(6) 0.3297(10) 0.8507(8) 0.136(9) Uiso 0.50 1 d P Y 16
O17 O 0.0246(7) 0.9379(13) 0.9435(9) 0.176(12) Uiso 0.50 1 d P Z 17
O18 O 0.4435(6) 0.5298(11) 0.9375(8) 0.164(11) Uiso 0.50 1 d P A 18
O19 O 0.1855(5) 0.7942(8) 0.4774(7) 0.123(8) Uiso 0.50 1 d P B 19
O20 O 0.1051(6) 0.0748(10) 0.8792(8) 0.153(10) Uiso 0.50 1 d P C 20
O21 O 0.3253(6) 0.3914(11) 0.4934(8) 0.147(10) Uiso 0.50 1 d P D 21
O22 O 0.3628(8) 0.4746(14) 0.8710(10) 0.200(14) Uiso 0.50 1 d P E 22
O23 O 0.3069(11) 0.7451(18) 0.5602(14) 0.127(16) Uiso 0.25 1 d P F 23
O25 O 0.0941(6) 0.9547(10) 0.4419(8) 0.150(10) Uiso 0.50 1 d P G 25
O28 O 0.1189(7) 0.0699(12) 0.7737(9) 0.186(13) Uiso 0.50 1 d P H 28
O30 O 0.4611(6) 0.6907(11) 0.9511(8) 0.160(10) Uiso 0.50 1 d P I 30
O31 O -0.0156(10) 0.9599(17) 0.9788(13) 0.123(15) Uiso 0.25 1 d P J 31
O33 O 0.4612(7) 0.7399(12) 0.8891(9) 0.172(11) Uiso 0.50 1 d P K 33
O34 O 0.1177(7) 0.1894(12) 0.7744(9) 0.174(12) Uiso 0.50 1 d P L 34
O36 O 0.3021(6) 0.6867(11) 0.5719(8) 0.156(10) Uiso 0.50 1 d P M 36
O39 O 0.1088(7) 0.7965(11) 0.4667(9) 0.175(11) Uiso 0.50 1 d P N 39
O40 O 0.1023(5) 0.5357(8) 0.5271(6) 0.101(6) Uiso 0.50 1 d P O 40
O41 O 0.0404(9) 0.4445(15) 0.8680(11) 0.187(16) Uiso 0.50 1 d P P 41
O42 O 0.2370(4) 0.7201(6) 0.9192(5) 0.078(5) Uiso 0.50 1 d P Q 42
O43 O 0.1677(7) 0.6846(12) 0.5124(9) 0.179(12) Uiso 0.50 1 d P R 43
O44 O 0.1848(5) 0.6188(9) 0.5263(7) 0.117(7) Uiso 0.50 1 d P S 44
O45 O -0.0346(6) 0.7917(9) 0.6631(7) 0.134(8) Uiso 0.50 1 d P T 45
O46 O 0.3259(9) 0.4775(15) 0.8608(12) 0.102(12) Uiso 0.25 1 d P U 46
O47 O 0.0057(7) 0.6056(10) 0.4825(8) 0.133(9) Uiso 0.50 1 d P V 47
O50 O 0.5356(8) 0.7896(13) 0.9691(10) 0.208(14) Uiso 0.50 1 d P W 50
O51 O 0.0234(6) 0.4098(10) 0.5710(7) 0.144(9) Uiso 0.50 1 d P X 51
O52 O -0.0089(8) 0.4301(13) 0.5760(10) 0.198(13) Uiso 0.50 1 d P Y 52
O1W O 0.0392(10) 0.5179(18) 0.8303(13) 0.126(15) Uiso 0.25 1 d P Z 101
O2W O 0.3108(12) 0.6123(19) 0.5986(16) 0.137(17) Uiso 0.25 1 d P A 102
O3W O 0.4983(15) 0.782(2) 0.9005(19) 0.19(2) Uiso 0.25 1 d P B 103
O4W O 0.4833(10) 0.5992(17) 0.9200(13) 0.120(15) Uiso 0.25 1 d P C 104
O5W O 0.1745(5) 0.9189(8) 0.8305(6) 0.096(6) Uiso 0.50 1 d P D 105
O6W O 0.3991(8) 0.4656(12) 0.8956(10) 0.189(13) Uiso 0.50 1 d P E 106
O7W O 0.0106(6) 0.7937(10) 0.5035(8) 0.153(10) Uiso 0.50 1 d P F 107
O8W O 0.0654(9) 0.0862(15) 0.7655(11) 0.222(16) Uiso 0.50 1 d P G 108
O9W O 0.1732(9) 0.9638(14) 0.7569(11) 0.216(15) Uiso 0.50 1 d P H 109
O10W O 0.1069(10) 0.1775(17) 0.8910(13) 0.118(14) Uiso 0.25 1 d P I 110
O11W O 0.0148(11) 0.4108(18) 0.6243(14) 0.127(16) Uiso 0.25 1 d P J 111
O12W O 0.0603(14) 0.186(2) 0.7606(18) 0.17(2) Uiso 0.25 1 d P K 112
O13W O 0.0020(16) 0.490(2) 0.7719(17) 0.20(3) Uiso 0.25 1 d P . 113
O14W O 0.0052(10) 0.9710(16) 0.8896(13) 0.117(14) Uiso 0.25 1 d P L 114
O16W O 0.1874(17) 0.295(3) 0.768(2) 0.18(3) Uiso 0.25 1 d P M 115
O17W O 0.0512(14) 0.876(2) 0.5344(18) 0.16(2) Uiso 0.25 1 d P N 116
O18W O 0.0170(11) 0.8708(15) 0.4285(14) 0.25(2) Uiso 0.50 1 d P O 117
O19W O 0.1375(7) 0.9833(11) 0.7462(8) 0.169(11) Uiso 0.50 1 d P P 118
O2OW O 0.0742(12) 0.619(2) 0.5180(15) 0.26(2) Uiso 0.50 1 d P Q 120
O21W O 0.0302(8) 0.9194(14) 0.7159(10) 0.208(14) Uiso 0.50 1 d P R 121
O22W O 0.1166(10) 0.5934(16) 0.5202(12) 0.230(17) Uiso 0.50 1 d P S 122
O23W O 0.0317(12) 0.903(2) 0.4824(15) 0.141(17) Uiso 0.25 1 d P T 123
O24W O 0.1766(8) 0.5769(14) 0.5117(11) 0.205(15) Uiso 0.50 1 d P U 124
O25W O 0.1240(6) 0.5150(10) 0.5130(8) 0.149(10) Uiso 0.50 1 d P V 125
O26W O -0.0192(8) 0.8204(15) 0.6302(11) 0.211(15) Uiso 0.50 1 d P W 126
O27W O 0.3039(9) 0.7747(13) 0.8142(10) 0.205(14) Uiso 0.50 1 d P X 127
O28W O 0.1701(7) 0.3012(13) 0.8727(10) 0.179(12) Uiso 0.50 1 d P Y 128
O29W O 0.4763(9) 0.6241(12) 0.8521(12) 0.211(16) Uiso 0.50 1 d P Z 129
O30W O 0.0266(9) 0.6153(12) 0.4878(11) 0.184(14) Uiso 0.50 1 d P A 130
O31W O 0.3450(7) 0.4975(11) 0.8381(8) 0.141(9) Uiso 0.50 1 d P B 131
O32W O 0.2190(6) 0.7303(9) 0.9225(7) 0.121(8) Uiso 0.50 1 d P C 132
O34W O 0.0968(10) 0.7098(17) 0.5104(12) 0.244(18) Uiso 0.50 1 d P D 134
O35W O 0.0400(6) 0.4595(11) 0.8511(9) 0.131(10) Uiso 0.50 1 d P E 135
O36W O 0.0226(9) 0.0275(15) 0.7249(12) 0.242(18) Uiso 0.50 1 d P F 136
O37W O 0.0317(13) 0.975(2) 0.9485(17) 0.16(2) Uiso 0.25 1 d P G 137
O38W O 0.4860(18) 0.692(3) 0.837(2) 0.23(3) Uiso 0.25 1 d P H 138
O39W O 0.3464(7) 0.7496(11) 0.8494(9) 0.146(11) Uiso 0.50 1 d P I 139
O40W O 0.1342(11) 0.2678(19) 0.7523(14) 0.134(17) Uiso 0.25 1 d P J 140
O41W O 0.0905(9) 0.5757(15) 0.5225(10) 0.186(13) Uiso 0.50 1 d P K 141
O43W O 0.1505(10) 0.2090(16) 0.8474(13) 0.259(19) Uiso 0.50 1 d P L 143
O44W O 0.4548(9) 0.5228(15) 0.8845(12) 0.229(16) Uiso 0.50 1 d P M 144
O45W O 0.1956(12) 0.3641(19) 0.8356(16) 0.141(18) Uiso 0.25 1 d P N 145
O46W O -0.0033(9) 0.8574(15) 0.6060(12) 0.223(16) Uiso 0.50 1 d P O 146
O48W O 0.1311(6) 0.6497(10) 0.9252(7) 0.130(9) Uiso 0.50 1 d P P 148
O49W O 0.0636(16) 0.374(2) 0.605(2) 0.18(3) Uiso 0.25 1 d P Q 149
O51W O 0.0760(9) 0.9713(14) 0.7176(11) 0.222(16) Uiso 0.50 1 d P R 151
O52W O 0.0969(8) 0.8802(11) 0.4969(10) 0.186(13) Uiso 0.50 1 d P S 152
O1Z O 0.0557(11) 1.0838(18) 0.8319(14) 0.135(17) Uiso 0.25 1 d P T 154
O10Z O 0.1749(14) 0.975(2) 0.6700(18) 0.16(2) Uiso 0.25 1 d P U 155
O14Z O 0.0748(14) 0.282(2) 0.7262(18) 0.17(2) Uiso 0.25 1 d P V 156
O15Z O 0.4685(17) 0.636(3) 0.798(2) 0.20(3) Uiso 0.25 1 d P W 157
O33Z O 0.0203(18) 0.250(3) 0.742(3) 0.25(4) Uiso 0.25 1 d P X 158
O42Z O 0.0400(17) 0.826(3) 0.528(2) 0.21(3) Uiso 0.25 1 d P Y 159
O43Z O 0.0525(18) 0.906(3) 0.644(2) 0.23(3) Uiso 0.25 1 d P Z 160
O44Z O 0.0778(16) 0.668(3) 0.507(2) 0.19(3) Uiso 0.25 1 d P A 161
O45Z O 0.0000 0.840(3) 0.7500 0.31(3) Uiso 0.50 2 d SP B 162
O46Z O 0.171(2) 0.307(3) 0.747(3) 0.23(4) Uiso 0.25 1 d P C 163
O47Z O 0.0644(14) 0.319(2) 0.6655(17) 0.17(2) Uiso 0.25 1 d P D 164
O50Z O 0.0062(12) 1.057(2) 0.8378(15) 0.145(18) Uiso 0.25 1 d P E 165
O2Z O 0.0000 0.777(5) 0.7500 0.22(5) Uiso 0.20 2 d SP F 166

loop_
_atom_site_aniso_label
_atom_site_aniso_U_11
_atom_site_aniso_U_22
_atom_site_aniso_U_33
_atom_site_aniso_U_23
_atom_site_aniso_U_13
_atom_site_aniso_U_12
Mn1G 0.0764(17) 0.0808(17) 0.0411(12) -0.0036(10) 0.0052(10) -0.0011(12)
N1L 0.116(9) 0.108(8) 0.140(12) 0.007(9) 0.008(10) -0.008(8)
C1L 0.131(11) 0.111(10) 0.134(13) 0.004(12) 0.003(11) -0.007(7)
C2L 0.113(9) 0.105(8) 0.104(11) -0.005(9) 0.012(10) 0.005(7)
C3L 0.121(9) 0.104(6) 0.074(8) 0.008(8) 0.020(9) 0.008(7)
C4L 0.113(10) 0.102(7) 0.116(12) -0.001(10) 0.016(10) -0.001(7)
C5L 0.129(11) 0.107(8) 0.148(14) -0.005(11) 0.019(13) -0.013(9)
N2L 0.145(11) 0.104(8) 0.173(14) -0.007(10) 0.029(12) 0.012(9)
C6L 0.115(11) 0.108(8) 0.225(19) -0.033(13) -0.018(14) 0.017(9)
C7L 0.129(11) 0.094(7) 0.145(14) -0.018(11) 0.018(11) 0.004(7)
C8L 0.117(9) 0.095(6) 0.066(8) -0.005(7) 0.004(8) 0.006(7)
C9L 0.120(10) 0.097(8) 0.122(12) -0.006(10) 0.020(11) 0.016(8)
C10L 0.155(12) 0.092(9) 0.161(15) -0.009(12) 0.035(13) 0.015(8)
N3L 0.123(11) 0.147(13) 0.194(16) 0.016(13) 0.024(12) -0.009(8)
C11L 0.107(10) 0.154(12) 0.179(17) 0.019(15) 0.019(13) -0.016(9)
C12L 0.109(9) 0.127(10) 0.121(12) 0.015(11) 0.026(11) 0.013(8)
C13L 0.127(7) 0.106(9) 0.074(9) -0.001(8) 0.016(9) 0.003(6)
C14L 0.128(10) 0.131(10) 0.158(15) -0.005(12) 0.044(14) -0.012(9)
C15L 0.135(11) 0.152(12) 0.22(2) -0.017(16) 0.015(17) -0.011(10)
C16L 0.109(8) 0.100(6) 0.057(7) -0.014(7) -0.004(8) 0.009(6)
N16L 0.136(9) 0.093(6) 0.064(7) -0.015(6) -0.001(7) 0.016(6)
C17L 0.115(8) 0.103(6) 0.041(6) 0.002(7) -0.001(7) 0.020(7)
N17L 0.138(8) 0.118(7) 0.038(5) 0.000(6) 0.026(7) 0.027(7)
C18L 0.119(7) 0.100(8) 0.045(6) -0.007(7) 0.017(7) 0.013(6)
N18L 0.113(7) 0.107(7) 0.057(6) -0.010(6) 0.015(7) 0.007(6)
Co1L 0.081(5) 0.156(7) 0.087(5) 0.000 0.031(4) 0.000
Co2L 0.106(4) 0.064(3) 0.070(3) 0.0045(19) 0.005(2) 0.029(2)
Pd1A 0.0628(5) 0.0457(4) 0.0235(3) -0.0012(3) 0.0035(3) 0.0032(4)
Pd2A 0.0906(7) 0.0544(5) 0.0438(5) 0.0067(4) 0.0087(4) -0.0048(5)
Pd3A 0.0746(7) 0.0882(7) 0.0389(4) -0.0120(4) -0.0023(4) 0.0008(5)
Pd4A 0.1122(9) 0.0746(6) 0.0405(5) -0.0096(4) 0.0100(5) 0.0187(6)
Pd5A 0.0585(6) 0.0822(7) 0.0488(5) 0.0017(4) 0.0055(4) 0.0069(5)
Pd6A 0.0865(7) 0.0697(6) 0.0346(4) 0.0027(4) 0.0107(4) -0.0089(5)
N1A 0.064(6) 0.053(5) 0.029(4) -0.005(3) 0.002(4) 0.005(4)
C1A 0.068(7) 0.052(6) 0.029(5) -0.003(4) -0.001(4) 0.004(5)
C2A 0.080(8) 0.057(6) 0.031(5) 0.006(4) 0.009(5) -0.003(6)
C3A 0.071(8) 0.059(7) 0.033(5) -0.005(4) 0.001(5) -0.009(6)
C4A 0.089(9) 0.051(6) 0.034(5) -0.009(4) -0.010(5) 0.003(6)
C5A 0.076(8) 0.051(6) 0.034(5) 0.008(4) -0.001(5) -0.001(5)
N2A 0.101(8) 0.048(5) 0.044(5) -0.001(4) 0.005(5) -0.005(5)
C6A 0.101(10) 0.041(6) 0.055(7) 0.000(5) 0.000(6) -0.019(6)
C7A 0.107(10) 0.052(7) 0.042(6) -0.006(5) -0.012(6) -0.006(6)
C8A 0.089(9) 0.068(8) 0.038(6) 0.000(5) -0.002(6) 0.003(7)
C9A 0.108(11) 0.059(7) 0.049(7) -0.014(5) -0.004(7) 0.002(7)
C10A 0.115(10) 0.048(6) 0.029(5) -0.002(4) -0.007(6) -0.006(6)
N3A 0.082(7) 0.064(6) 0.045(5) -0.001(4) -0.004(5) -0.007(5)
C11A 0.082(9) 0.065(7) 0.039(6) -0.005(5) -0.005(5) 0.002(6)
C12A 0.105(10) 0.057(7) 0.046(6) 0.000(5) 0.007(6) -0.008(7)
C13A 0.073(8) 0.057(7) 0.041(6) 0.001(5) -0.010(5) 0.000(6)
C14A 0.079(9) 0.054(7) 0.056(7) -0.005(5) -0.005(6) -0.006(6)
C15A 0.109(11) 0.068(8) 0.045(6) -0.020(6) 0.010(7) -0.010(7)
N4A 0.054(5) 0.065(5) 0.033(4) -0.005(4) -0.005(4) 0.004(4)
C16A 0.063(7) 0.059(6) 0.035(5) 0.003(4) -0.002(5) 0.006(5)
C17A 0.087(9) 0.067(7) 0.032(5) 0.008(5) 0.013(5) 0.017(6)
C18A 0.057(7) 0.076(7) 0.036(5) 0.003(5) -0.002(5) 0.003(6)
C19A 0.055(7) 0.075(7) 0.033(5) 0.003(5) -0.002(5) 0.002(6)
C20A 0.057(7) 0.061(6) 0.029(5) 0.003(4) 0.002(4) 0.005(5)
N5A 0.058(6) 0.087(7) 0.039(5) 0.003(4) 0.005(5) 0.000(5)
C21A 0.078(9) 0.113(11) 0.048(7) -0.011(7) 0.022(7) 0.004(8)
C22A 0.078(9) 0.105(10) 0.032(5) -0.001(6) 0.010(6) -0.004(7)
C23A 0.060(7) 0.073(7) 0.037(5) 0.006(5) 0.004(5) -0.003(6)
C24A 0.075(9) 0.105(10) 0.041(6) 0.005(6) 0.014(6) 0.004(8)
C25A 0.070(8) 0.090(9) 0.046(6) 0.010(6) -0.002(6) 0.004(7)
N6A 0.054(6) 0.097(7) 0.042(5) 0.008(5) 0.003(4) 0.005(5)
C26A 0.071(8) 0.094(9) 0.039(6) 0.012(6) 0.021(6) 0.014(7)
C27A 0.066(8) 0.099(9) 0.046(6) 0.004(6) 0.013(6) 0.017(7)
C28A 0.055(7) 0.093(9) 0.034(5) -0.001(5) 0.007(5) 0.008(6)
C29A 0.063(8) 0.119(10) 0.035(5) 0.012(6) 0.016(5) 0.015(7)
C30A 0.069(9) 0.112(11) 0.057(7) -0.002(7) 0.023(6) 0.013(8)
N7A 0.075(7) 0.062(6) 0.046(5) -0.003(4) 0.004(5) 0.002(5)
C31A 0.091(9) 0.065(7) 0.039(6) -0.004(5) 0.015(6) -0.011(7)
C32A 0.089(10) 0.069(8) 0.049(6) -0.012(6) 0.002(6) -0.006(7)
C33A 0.083(9) 0.064(7) 0.044(6) -0.010(5) 0.006(6) 0.008(6)
C34A 0.099(10) 0.080(9) 0.051(7) -0.022(6) 0.017(7) -0.009(8)
C35A 0.101(11) 0.084(9) 0.041(6) -0.010(6) 0.002(7) -0.008(8)
N8A 0.077(7) 0.082(7) 0.055(6) -0.004(5) 0.015(5) 0.018(6)
C36A 0.068(9) 0.107(11) 0.068(8) -0.009(8) 0.020(7) 0.009(8)
C37A 0.087(10) 0.091(10) 0.072(8) -0.026(7) 0.031(8) -0.008(8)
C38A 0.069(8) 0.072(8) 0.053(7) -0.006(6) 0.000(6) 0.010(6)
C39A 0.071(9) 0.103(10) 0.048(7) -0.007(6) 0.013(6) -0.004(7)
C40A 0.073(9) 0.104(10) 0.033(5) -0.010(6) 0.016(6) -0.005(7)
N9A 0.088(8) 0.079(7) 0.046(5) -0.004(5) 0.014(6) 0.013(6)
C41A 0.088(10) 0.083(9) 0.057(7) -0.005(6) 0.013(7) 0.019(7)
C42A 0.107(11) 0.082(9) 0.046(7) -0.006(6) 0.010(7) 0.004(8)
C43A 0.082(9) 0.097(10) 0.037(6) -0.002(6) 0.012(6) 0.004(7)
C44A 0.087(10) 0.107(11) 0.044(7) -0.009(7) -0.008(7) 0.000(8)
C45A 0.096(10) 0.108(11) 0.037(6) -0.013(6) 0.013(6) -0.005(8)
N10A 0.086(7) 0.080(7) 0.040(5) -0.007(5) 0.013(5) -0.001(6)
C46A 0.082(10) 0.066(8) 0.051(7) -0.013(6) 0.004(6) -0.003(7)
C47A 0.096(10) 0.056(7) 0.052(7) -0.010(5) 0.009(6) -0.006(7)
C48A 0.083(9) 0.071(8) 0.032(5) -0.009(5) 0.004(5) -0.009(7)
C49A 0.087(10) 0.059(7) 0.046(6) -0.001(5) -0.001(6) -0.002(7)
C50A 0.074(9) 0.082(9) 0.047(6) -0.005(6) -0.002(6) -0.006(7)
N11A 0.115(10) 0.089(8) 0.021(4) -0.011(4) 0.009(5) 0.009(7)
C51A 0.104(10) 0.080(9) 0.025(5) -0.010(5) 0.001(6) 0.000(8)
C52A 0.092(10) 0.071(8) 0.037(6) -0.013(5) 0.017(6) -0.003(7)
C53A 0.115(11) 0.077(9) 0.020(5) -0.006(5) 0.005(6) 0.003(8)
C54A 0.092(10) 0.062(8) 0.051(7) -0.010(5) 0.003(6) -0.008(7)
C55A 0.078(10) 0.070(9) 0.071(8) 0.008(6) -0.013(7) -0.013(8)
N12A 0.076(7) 0.078(7) 0.031(4) 0.000(4) -0.001(4) 0.000(6)
C56A 0.097(11) 0.058(7) 0.051(7) -0.005(5) -0.011(7) -0.004(7)
C57A 0.085(9) 0.070(8) 0.063(7) 0.006(6) 0.013(7) 0.004(7)
C58A 0.074(9) 0.073(8) 0.037(5) -0.011(5) 0.002(5) -0.002(7)
C59A 0.071(9) 0.075(8) 0.055(7) 0.001(6) 0.007(6) 0.008(7)
C60A 0.079(9) 0.066(8) 0.047(6) -0.004(5) 0.011(6) -0.006(7)
C61A 0.072(8) 0.058(7) 0.043(6) -0.001(5) 0.005(5) 0.000(6)
N61A 0.081(7) 0.053(6) 0.048(5) -0.005(4) -0.007(5) -0.006(5)
C62A 0.075(8) 0.055(7) 0.048(6) 0.003(5) -0.003(6) -0.009(6)
N62A 0.094(7) 0.054(5) 0.033(4) -0.004(4) -0.001(4) -0.002(5)
C63A 0.086(9) 0.065(7) 0.036(5) -0.014(5) 0.000(5) -0.002(6)
N63A 0.073(6) 0.053(5) 0.046(5) -0.007(4) -0.002(4) -0.002(5)
C64A 0.065(8) 0.062(7) 0.048(6) 0.008(5) 0.013(5) 0.010(6)
N64A 0.078(7) 0.080(6) 0.027(4) -0.001(4) 0.009(4) 0.001(5)
C65A 0.077(8) 0.074(7) 0.030(5) -0.001(5) 0.017(5) -0.004(6)
N65A 0.053(6) 0.099(7) 0.034(4) 0.006(4) 0.004(4) 0.007(5)
C66A 0.068(8) 0.084(8) 0.036(5) 0.009(5) 0.012(5) 0.000(6)
N66A 0.061(6) 0.087(7) 0.038(5) 0.003(4) 0.011(4) 0.014(5)
C67A 0.095(10) 0.069(8) 0.054(7) -0.008(6) 0.023(7) 0.009(7)
N67A 0.074(7) 0.085(7) 0.045(5) -0.008(5) 0.016(5) -0.007(6)
C68A 0.090(10) 0.073(8) 0.056(7) -0.011(6) 0.010(7) 0.009(7)
N68A 0.079(7) 0.089(7) 0.036(5) -0.005(5) 0.014(5) 0.001(6)
C69A 0.085(9) 0.074(8) 0.046(6) -0.011(6) 0.017(6) 0.003(7)
N69A 0.087(7) 0.070(6) 0.042(5) -0.014(4) 0.008(5) 0.008(5)
C70A 0.062(7) 0.067(8) 0.034(5) -0.008(5) -0.004(5) 0.002(6)
N70A 0.083(8) 0.065(6) 0.034(4) -0.009(4) 0.001(5) -0.007(6)
C71A 0.089(10) 0.069(8) 0.029(5) -0.011(5) 0.004(5) 0.009(7)
N71A 0.077(7) 0.066(6) 0.035(4) -0.014(4) 0.003(4) 0.000(5)
C72A 0.096(10) 0.050(7) 0.032(5) -0.004(4) 0.005(6) -0.001(7)
N72A 0.075(7) 0.057(6) 0.042(5) -0.008(4) 0.004(5) -0.002(5)
N1X 0.067(6) 0.060(6) 0.044(5) -0.003(4) 0.012(4) 0.011(5)
N2X 0.066(6) 0.051(5) 0.057(5) -0.005(4) 0.012(5) 0.000(4)
N3X 0.104(9) 0.103(9) 0.056(6) 0.019(6) 0.020(6) -0.014(7)
N4X 0.104(9) 0.082(7) 0.062(6) 0.018(5) 0.005(6) -0.019(6)
N5X 0.096(8) 0.083(7) 0.053(6) -0.006(5) -0.001(6) 0.003(6)
N6X 0.088(8) 0.121(10) 0.055(6) -0.015(6) -0.005(6) 0.009(7)
N7X 0.094(9) 0.098(8) 0.059(6) -0.006(6) 0.015(6) 0.013(7)
N8X 0.170(14) 0.087(9) 0.084(9) -0.031(7) 0.024(9) 0.048(9)
N9X 0.069(7) 0.086(7) 0.055(6) 0.005(5) -0.012(5) -0.002(6)
N10X 0.067(7) 0.090(8) 0.106(9) -0.007(7) 0.016(7) -0.008(6)
N11X 0.122(10) 0.072(7) 0.064(7) 0.006(5) 0.026(7) -0.009(7)
N12X 0.123(10) 0.100(9) 0.054(6) 0.011(6) 0.034(7) -0.011(7)

loop_
_atom_type_symbol
_atom_type_description
_atom_type_scat_dispersion_real
_atom_type_scat_dispersion_imag
_atom_type_scat_source
C C 0.0033 0.0016 'International Tables Vol C Tables 4.2.6.8 and 6.1.1.4'
H H 0.0000 0.0000 'International Tables Vol C Tables 4.2.6.8 and 6.1.1.4'
N N 0.0061 0.0033 'International Tables Vol C Tables 4.2.6.8 and 6.1.1.4'
O O 0.0106 0.0060 'International Tables Vol C Tables 4.2.6.8 and 6.1.1.4'
Mn Mn 0.3368 0.7283 'International Tables Vol C Tables 4.2.6.8 and 6.1.1.4'
Co Co 0.3494 0.9721 'International Tables Vol C Tables 4.2.6.8 and 6.1.1.4'
Pd Pd -0.9988 1.0072 'International Tables Vol C Tables 4.2.6.8 and 6.1.1.4'

loop_
_geom_angle_atom_site_label_1
_geom_angle_atom_site_label_2
_geom_angle_atom_site_label_3
_geom_angle
_geom_angle_site_symmetry_1
_geom_angle_site_symmetry_3
C10E C11G C15G 108(4) . .
C10E C11G C12G 144(4) . .
C15G C11G C12G 108.0 . .
C10E C11G Mn1G 125.2(11) . .
C15G C11G Mn1G 69.8(4) . .
C12G C11G Mn1G 68.7(4) . .
C11G C12G C13G 108.0 . .
C11G C12G C10G 143(4) . .
C13G C12G C10G 109(4) . .
C11G C12G Mn1G 70.1(4) . .
C13G C12G Mn1G 69.1(4) . .
C10G C12G Mn1G 124.1(11) . .
C14G C13G C12G 108.0 . .
C14G C13G C10D 125(3) . .
C12G C13G C10D 127(3) . .
C14G C13G Mn1G 69.9(4) . .
C12G C13G Mn1G 69.5(4) . .
C10D C13G Mn1G 125.7(8) . .
C13G C14G C15G 108.0 . .
C13G C14G Mn1G 68.8(4) . .
C15G C14G Mn1G 70.1(4) . .
C11G C15G C14G 108.0 . .
C11G C15G C10F 120(3) . .
C14G C15G C10F 132(3) . .
C11G C15G Mn1G 69.3(4) . .
C14G C15G Mn1G 69.0(4) . .
C10F C15G Mn1G 127.1(7) . .
O17G C17G Mn1G 167(3) . .
C17G Mn1G C16G 92.5(11) . .
C17G Mn1G C18G 83.5(11) . .
C16G Mn1G C18G 99.7(8) . .
C17G Mn1G C17H 165.4(13) . .
C16G Mn1G C17H 99.9(10) . .
C18G Mn1G C17H 101.8(10) . .
C17G Mn1G C13G 122.3(13) . .
C16G Mn1G C13G 145.2(12) . .
C18G Mn1G C13G 87.2(9) . .
C17H Mn1G C13G 45.4(15) . .
C17G Mn1G C12G 90.5(11) . .
C16G Mn1G C12G 149.7(11) . .
C18G Mn1G C12G 110.6(11) . .
C17H Mn1G C12G 74.9(11) . .
C13G Mn1G C12G 41.4(3) . .
C17G Mn1G C15H 34.5(15) . .
C16G Mn1G C15H 125.4(14) . .
C18G Mn1G C15H 88.5(12) . .
C17H Mn1G C15H 131.3(14) . .
C13G Mn1G C15H 88.7(14) . .
C12G Mn1G C15H 57.2(14) . .
C17G Mn1G C14G 160.0(12) . .
C16G Mn1G C14G 104.3(11) . .
C18G Mn1G C14G 103.8(11) . .
C17H Mn1G C14G 5.4(12) . .
C13G Mn1G C14G 41.3(3) . .
C12G Mn1G C14G 69.5(5) . .
C15H Mn1G C14G 126.1(14) . .
C17G Mn1G C14H 22.2(15) . .
C16G Mn1G C14H 84.9(13) . .
C18G Mn1G C14H 105.3(12) . .
C17H Mn1G C14H 151.2(12) . .
C13G Mn1G C14H 126.4(14) . .
C12G Mn1G C14H 86.7(13) . .
C15H Mn1G C14H 41.5(3) . .
C14G Mn1G C14H 147.4(12) . .
C17G Mn1G C11G 95.5(11) . .
C16G Mn1G C11G 108.6(11) . .
C18G Mn1G C11G 151.7(11) . .
C17H Mn1G C11G 73.3(11) . .
C13G Mn1G C11G 69.4(5) . .
C12G Mn1G C11G 41.1(3) . .
C15H Mn1G C11G 75.8(17) . .
C14G Mn1G C11G 69.1(5) . .
C14H Mn1G C11G 78.3(12) . .
C17G Mn1G C15G 131.8(13) . .
C16G Mn1G C15G 86.7(8) . .
C18G Mn1G C15G 144.1(11) . .
C17H Mn1G C15G 42.4(15) . .
C13G Mn1G C15G 69.3(5) . .
C12G Mn1G C15G 69.2(5) . .
C15H Mn1G C15G 116.6(17) . .
C14G Mn1G C15G 41.0(3) . .
C14H Mn1G C15G 110.4(14) . .
C11G Mn1G C15G 40.9(3) . .
C17G Mn1G C11H 73.4(13) . .
C16G Mn1G C11H 143.7(14) . .
C18G Mn1G C11H 111.4(16) . .
C17H Mn1G C11H 92.0(12) . .
C13G Mn1G C11H 57.7(14) . .
C12G Mn1G C11H 17.5(12) . .
C15H Mn1G C11H 41.3(3) . .
C14G Mn1G C11H 86.6(12) . .
C14H Mn1G C11H 69.4(5) . .
C11G Mn1G C11H 43(2) . .
C15G Mn1G C11H 79.2(19) . .
O16G C16G Mn1G 173.9(19) . .
O18G C18G Mn1G 177.4(18) . .
C15H C11H C12H 108.0 . .
C15H C11H Mn1G 68.4(5) . .
C12H C11H Mn1G 70.5(5) . .
C13H C12H C11H 108.0 . .
C13H C12H Mn1G 69.2(5) . .
C11H C12H Mn1G 68.7(5) . .
C14H C13H C12H 108.0 . .
C14H C13H Mn1G 68.3(5) . .
C12H C13H Mn1G 70.1(5) . .
C13H C14H C15H 108.0 . .
C13H C14H Mn1G 70.6(5) . .
C15H C14H Mn1G 69.0(6) . .
C11H C15H C14H 108.0 . .
C11H C15H Mn1G 70.3(5) . .
C14H C15H Mn1G 69.5(6) . .
O17H C17H Mn1G 176(3) . .
C5L N1L C1L 117.9(16) . .
C5L N1L Co2L 119.8(11) . 4_556
C1L N1L Co2L 122.3(11) . 4_556
N1L C1L C2L 123.3(16) . .
C3L C2L C1L 118.2(14) . .
C4L C3L C2L 119.6(15) . .
C4L C3L C16L 121.3(14) . .
C2L C3L C16L 119.0(14) . .
C3L C4L C5L 118.2(14) . .
N1L C5L C4L 122.9(15) . .
C10L N2L C6L 117.7(16) . .
C10L N2L Co2L 122.0(11) . .
C6L N2L Co2L 120.2(11) . .
N2L C6L C7L 123.2(16) . .
C8L C7L C6L 118.6(15) . .
C7L C8L C9L 119.3(15) . .
C7L C8L C17L 120.8(14) . .
C9L C8L C17L 119.8(14) . .
C8L C9L C10L 119.5(15) . .
N2L C10L C9L 121.6(16) . .
C11L N3L C15L 118(2) . .
C11L N3L Co1L 120.0(16) . .
C15L N3L Co1L 122.4(15) . .
N3L C11L C12L 118(2) . .
C13L C12L C11L 122(2) . .
C12L C13L C14L 121.5(19) . .
C12L C13L C18L 119.1(17) . .
C14L C13L C18L 119.0(17) . .
C15L C14L C13L 114(2) . .
C14L C15L N3L 126(2) . .
N16L C16L N18L 124.7(16) . .
N16L C16L C3L 120.3(16) . .
N18L C16L C3L 114.6(14) . .
C16L N16L C17L 117.4(17) . .
N17L C17L N16L 123.0(16) . .
N17L C17L C8L 117.4(16) . .
N16L C17L C8L 119.6(16) . .
C17L N17L C18L 116.2(16) . .
N18L C18L N17L 126.0(17) . .
N18L C18L C13L 117.5(15) . .
N17L C18L C13L 116.4(16) . .
C18L N18L C16L 112.3(14) . .
O6L Co1L O6L 87.1(17) . 2_556
O6L Co1L O5L 176.6(12) . 2_556
O6L Co1L O5L 95.8(13) 2_556 2_556
O6L Co1L O5L 95.8(13) . .
O6L Co1L O5L 176.6(12) 2_556 .
O5L Co1L O5L 81.5(18) 2_556 .
O6L Co1L N3L 86.7(10) . .
O6L Co1L N3L 94.2(10) 2_556 .
O5L Co1L N3L 91.3(10) 2_556 .
O5L Co1L N3L 87.8(10) . .
O6L Co1L N3L 94.2(10) . 2_556
O6L Co1L N3L 86.7(10) 2_556 2_556
O5L Co1L N3L 87.8(10) 2_556 2_556
O5L Co1L N3L 91.3(10) . 2_556
N3L Co1L N3L 178.7(11) . 2_556
O4L Co2L O3L 88.8(10) . .
O4L Co2L O1L 90.8(10) . .
O3L Co2L O1L 177.5(10) . .
O4L Co2L O2L 178.9(10) . .
O3L Co2L O2L 92.3(10) . .
O1L Co2L O2L 88.1(10) . .
O4L Co2L N2L 86.6(8) . .
O3L Co2L N2L 89.2(8) . .
O1L Co2L N2L 88.3(8) . .
O2L Co2L N2L 93.2(8) . .
O4L Co2L N1L 91.4(8) . 4_546
O3L Co2L N1L 93.0(8) . 4_546
O1L Co2L N1L 89.5(8) . 4_546
O2L Co2L N1L 88.7(8) . 4_546
N2L Co2L N1L 177.0(6) . 4_546
N4A Pd1A N1X 178.7(4) . .
N4A Pd1A N1A 84.6(3) . .
N1X Pd1A N1A 94.6(3) . .
N4A Pd1A N2X 94.1(3) . .
N1X Pd1A N2X 86.6(4) . .
N1A Pd1A N2X 177.2(4) . .
N4X Pd2A N7A 95.1(4) . .
N4X Pd2A N2A 178.7(5) . .
N7A Pd2A N2A 86.2(4) . .
N4X Pd2A N3X 85.9(5) . .
N7A Pd2A N3X 178.3(4) . .
N2A Pd2A N3X 92.7(4) . .
N3A Pd3A N6X 179.3(5) . .
N3A Pd3A N5X 94.6(4) . .
N6X Pd3A N5X 85.8(5) . .
N3A Pd3A N10A 85.6(4) . .
N6X Pd3A N10A 94.0(5) . .
N5X Pd3A N10A 179.7(5) . .
N9A Pd4A N7X 95.7(4) . .
N9A Pd4A N11A 84.6(4) . .
N7X Pd4A N11A 178.7(5) . .
N9A Pd4A N8X 177.4(5) . .
N7X Pd4A N8X 86.8(4) . .
N11A Pd4A N8X 92.8(4) . .
N10X Pd5A N8A 94.3(4) . .
N10X Pd5A N6A 179.5(5) . .
N8A Pd5A N6A 85.9(4) . .
N10X Pd5A N9X 85.8(4) . .
N8A Pd5A N9X 176.3(4) . .
N6A Pd5A N9X 94.0(4) . .
N12A Pd6A N5A 84.0(4) . .
N12A Pd6A N11X 179.2(5) . .
N5A Pd6A N11X 95.4(4) . .
N12A Pd6A N12X 93.7(4) . .
N5A Pd6A N12X 177.0(5) . .
N11X Pd6A N12X 87.0(5) . .
C1A N1A C5A 118.6(8) . .
C1A N1A Pd1A 121.4(6) . .
C5A N1A Pd1A 119.9(7) . .
N1A C1A C2A 124.7(9) . .
C1A C2A C3A 117.9(10) . .
C4A C3A C2A 118.8(9) . .
C4A C3A C61A 121.0(9) . .
C2A C3A C61A 120.2(10) . .
C5A C4A C3A 119.1(9) . .
N1A C5A C4A 120.8(9) . .
C10A N2A C6A 119.3(9) . .
C10A N2A Pd2A 119.0(7) . .
C6A N2A Pd2A 121.4(7) . .
N2A C6A C7A 121.8(10) . .
C6A C7A C8A 120.6(10) . .
C7A C8A C9A 117.1(10) . .
C7A C8A C62A 123.0(10) . .
C9A C8A C62A 119.9(10) . .
C10A C9A C8A 118.6(10) . .
N2A C10A C9A 122.5(10) . .
C11A N3A C15A 119.9(10) . .
C11A N3A Pd3A 118.7(7) . .
C15A N3A Pd3A 119.9(7) . .
N3A C11A C12A 121.8(11) . .
C11A C12A C13A 119.3(11) . .
C14A C13A C12A 118.8(10) . .
C14A C13A C63A 119.6(10) . .
C12A C13A C63A 121.7(10) . .
C15A C14A C13A 118.7(11) . .
N3A C15A C14A 121.4(10) . .
C20A N4A C16A 118.7(9) . .
C20A N4A Pd1A 118.9(7) . .
C16A N4A Pd1A 122.3(7) . .
N4A C16A C17A 122.6(10) . .
C16A C17A C18A 119.3(9) . .
C17A C18A C19A 117.0(10) . .
C17A C18A C64A 122.4(9) . .
C19A C18A C64A 120.6(10) . .
C20A C19A C18A 120.5(10) . .
N4A C20A C19A 121.9(9) . .
C25A N5A C21A 119.5(10) . .
C25A N5A Pd6A 120.4(8) . .
C21A N5A Pd6A 119.3(8) . .
N5A C21A C22A 121.3(11) . .
C23A C22A C21A 117.0(12) . .
C24A C23A C22A 121.6(11) . .
C24A C23A C65A 119.9(11) . .
C22A C23A C65A 118.4(10) . .
C23A C24A C25A 118.6(12) . .
N5A C25A C24A 121.9(12) . .
C30A N6A C26A 119.8(10) . .
C30A N6A Pd5A 121.4(8) . .
C26A N6A Pd5A 118.5(7) . .
N6A C26A C27A 121.4(10) . .
C28A C27A C26A 119.8(11) . .
C27A C28A C29A 118.8(11) . .
C27A C28A C66A 119.4(10) . .
C29A C28A C66A 121.8(10) . .
C28A C29A C30A 118.0(10) . .
N6A C30A C29A 122.1(11) . .
C31A N7A C35A 117.8(11) . .
C31A N7A Pd2A 120.3(7) . .
C35A N7A Pd2A 121.3(9) . .
C32A C31A N7A 121.8(10) . .
C31A C32A C33A 120.6(12) . .
C34A C33A C32A 116.9(12) . .
C34A C33A C67A 122.4(11) . .
C32A C33A C67A 120.6(11) . .
C35A C34A C33A 120.6(11) . .
C34A C35A N7A 122.2(12) . .
C36A N8A C40A 118.0(11) . .
C36A N8A Pd5A 121.4(9) . .
C40A N8A Pd5A 120.3(8) . .
N8A C36A C37A 122.1(12) . .
C38A C37A C36A 117.9(12) . .
C37A C38A C39A 119.8(12) . .
C37A C38A C68A 121.0(11) . .
C39A C38A C68A 119.1(12) . .
C40A C39A C38A 119.2(12) . .
C39A C40A N8A 123.0(11) . .
C41A N9A C45A 117.6(11) . .
C41A N9A Pd4A 121.4(9) . .
C45A N9A Pd4A 120.3(9) . .
N9A C41A C42A 121.6(14) . .
C41A C42A C43A 121.8(14) . .
C44A C43A C42A 118.0(11) . .
C44A C43A C69A 119.9(12) . .
C42A C43A C69A 122.2(12) . .
C43A C44A C45A 119.6(13) . .
N9A C45A C44A 121.4(13) . .
C50A N10A C46A 120.8(12) . .
C50A N10A Pd3A 121.0(9) . .
C46A N10A Pd3A 117.6(9) . .
N10A C46A C47A 120.7(12) . .
C48A C47A C46A 118.4(12) . .
C47A C48A C49A 119.6(13) . .
C47A C48A C70A 120.3(12) . .
C49A C48A C70A 120.0(11) . .
C50A C49A C48A 117.2(12) . .
N10A C50A C49A 123.1(13) . .
C55A N11A C51A 119.1(12) . .
C55A N11A Pd4A 120.1(10) . .
C51A N11A Pd4A 120.6(10) . .
N11A C51A C52A 122.9(14) . .
C51A C52A C53A 117.8(12) . .
C54A C53A C52A 119.7(12) . .
C54A C53A C71A 118.9(14) . .
C52A C53A C71A 121.4(12) . .
C55A C54A C53A 116.3(13) . .
N11A C55A C54A 124.2(13) . .
C56A N12A C60A 118.6(11) . .
C56A N12A Pd6A 120.6(9) . .
C60A N12A Pd6A 120.4(9) . .
N12A C56A C57A 126.1(13) . .
C56A C57A C58A 115.4(13) . .
C59A C58A C57A 117.6(12) . .
C59A C58A C72A 121.6(12) . .
C57A C58A C72A 120.8(12) . .
C60A C59A C58A 120.7(12) . .
N12A C60A C59A 121.6(12) . .
N63A C61A N61A 125.1(10) . .
N63A C61A C3A 116.9(9) . .
N61A C61A C3A 118.0(9) . .
C62A N61A C61A 113.8(9) . .
N62A C62A N61A 127.7(10) . .
N62A C62A C8A 115.5(10) . .
N61A C62A C8A 116.8(9) . .
C62A N62A C63A 112.2(9) . .
N63A C63A N62A 127.5(10) . .
N63A C63A C13A 115.3(10) . .
N62A C63A C13A 117.2(9) . .
C63A N63A C61A 113.6(9) . .
N66A C64A N64A 124.9(10) . .
N66A C64A C18A 117.8(9) . .
N64A C64A C18A 117.2(10) . .
C65A N64A C64A 113.1(9) . .
N65A C65A N64A 128.3(9) . .
N65A C65A C23A 116.3(10) . .
N64A C65A C23A 115.4(10) . .
C65A N65A C66A 111.9(9) . .
N66A C66A N65A 125.2(10) . .
N66A C66A C28A 117.1(9) . .
N65A C66A C28A 117.6(10) . .
C64A N66A C66A 116.5(9) . .
N67A C67A N69A 125.1(12) . .
N67A C67A C33A 118.8(10) . .
N69A C67A C33A 116.1(12) . .
C68A N67A C67A 114.9(10) . .
N67A C68A N68A 125.8(12) . .
N67A C68A C38A 119.0(11) . .
N68A C68A C38A 115.1(12) . .
C69A N68A C68A 113.9(11) . .
N69A C69A N68A 125.1(10) . .
N69A C69A C43A 117.7(12) . .
N68A C69A C43A 117.2(11) . .
C69A N69A C67A 115.1(11) . .
N70A C70A N72A 126.2(11) . .
N70A C70A C48A 116.6(11) . .
N72A C70A C48A 117.2(10) . .
C71A N70A C70A 114.7(10) . .
N70A C71A N71A 125.0(11) . .
N70A C71A C53A 118.7(12) . .
N71A C71A C53A 116.3(12) . .
C72A N71A C71A 113.6(11) . .
N72A C72A N71A 126.8(11) . .
N72A C72A C58A 116.9(11) . .
N71A C72A C58A 116.3(12) . .
C72A N72A C70A 113.7(10) . .
C1X N1X C2X 108.0(10) . .
C1X N1X C3X 117.8(11) . .
C2X N1X C3X 100.9(11) . .
C1X N1X Pd1A 112.5(8) . .
C2X N1X Pd1A 113.8(7) . .
C3X N1X Pd1A 103.4(9) . .
C6X N2X C4X 113.0(11) . .
C6X N2X C5X 110.8(10) . .
C4X N2X C5X 104.5(10) . .
C6X N2X Pd1A 109.4(7) . .
C4X N2X Pd1A 106.4(9) . .
C5X N2X Pd1A 112.6(7) . .
C7X N3X C9X 113.5(13) . .
C7X N3X C8X 110.6(12) . .
C9X N3X C8X 106.9(13) . .
C7X N3X Pd2A 111.8(9) . .
C9X N3X Pd2A 103.9(10) . .
C8X N3X Pd2A 109.8(9) . .
C10X N4X C11X 109.6(11) . .
C10X N4X C12X 111.8(12) . .
C11X N4X C12X 109.6(12) . .
C10X N4X Pd2A 106.3(10) . .
C11X N4X Pd2A 111.2(8) . .
C12X N4X Pd2A 108.3(9) . .
C14X N5X C15X 110.3(13) . .
C14X N5X C13X 107.9(15) . .
C15X N5X C13X 111.0(14) . .
C14X N5X Pd3A 111.4(11) . .
C15X N5X Pd3A 106.5(10) . .
C13X N5X Pd3A 109.8(11) . .
C16X N6X C17X 118.9(16) . .
C16X N6X C18X 105.7(16) . .
C17X N6X C18X 108.5(15) . .
C16X N6X Pd3A 102.0(14) . .
C17X N6X Pd3A 112.8(10) . .
C18X N6X Pd3A 108.3(11) . .
C21X N7X C19X 107.5(14) . .
C21X N7X C20X 111.7(14) . .
C19X N7X C20X 111.3(14) . .
C21X N7X Pd4A 104.9(10) . .
C19X N7X Pd4A 110.3(11) . .
C20X N7X Pd4A 111.0(10) . .
C23X N8X C24X 114.7(14) . .
C23X N8X C22X 114.5(16) . .
C24X N8X C22X 103.7(17) . .
C23X N8X Pd4A 111.8(11) . .
C24X N8X Pd4A 108.6(11) . .
C22X N8X Pd4A 102.6(13) . .
C25X N9X C27X 114.2(11) . .
C25X N9X C26X 111.1(11) . .
C27X N9X C26X 104.5(11) . .
C25X N9X Pd5A 110.4(8) . .
C27X N9X Pd5A 106.2(9) . .
C26X N9X Pd5A 110.2(9) . .
C29X N10X C30X 108.2(11) . .
C29X N10X C28X 109.0(11) . .
C30X N10X C28X 109.5(12) . .
C29X N10X Pd5A 114.1(9) . .
C30X N10X Pd5A 110.8(8) . .
C28X N10X Pd5A 105.2(9) . .
C31X N11X C32X 109.8(16) . .
C31X N11X C33X 114.9(15) . .
C32X N11X C33X 108.1(15) . .
C31X N11X Pd6A 111.1(11) . .
C32X N11X Pd6A 108.8(12) . .
C33X N11X Pd6A 103.8(10) . .
C34X N12X C36X 107.1(16) . .
C34X N12X C35X 113.5(16) . .
C36X N12X C35X 106.2(14) . .
C34X N12X Pd6A 103.2(13) . .
C36X N12X Pd6A 114.6(12) . .
C35X N12X Pd6A 112.4(11) . .
C4X C3X N1X 115.6(16) . .
C3X C4X N2X 115.3(16) . .
C10X C9X N3X 110.2(16) . .
C9X C10X N4X 112.7(15) . .
C16X C15X N5X 115(2) . .
C15X C16X N6X 128(3) . .
C22X C21X N7X 126(2) . .
C21X C22X N8X 119(2) . .
C28X C27X N9X 109.2(14) . .
C27X C28X N10X 110.1(14) . .
C34X C33X N11X 120(2) . .
C33X C34X N12X 125(2) . .
O12N N1N O11N 134.9(17) . .
O12N N1N O13N 119.4(16) . .
O11N N1N O13N 104.9(15) . .
O22N N2N O21N 126(2) . .
O22N N2N O23N 127(2) . .
O21N N2N O23N 105(2) . .
O32N N3N O33N 131(2) . .
O32N N3N O31N 120(2) . .
O33N N3N O31N 107.2(18) . .
O42N N4N O41N 124(4) . .
O42N N4N O43N 111(3) . .
O41N N4N O43N 106(3) . .
O42M N4M O41M 126(3) . .
O42M N4M O43M 114(3) . .
O41M N4M O43M 109(3) . .
O52N N5N O51N 118(2) . .
O52N N5N O53N 104(2) . .
O51N N5N O53N 113(2) . .
O62N N6N O61N 133(3) . .
O62N N6N O63N 117(2) . .
O61N N6N O63N 109(2) . .
O72N N7N O71N 119(3) . .
O72N N7N O73N 125(3) . .
O71N N7N O73N 105(2) . .
O82N N8N O81N 130(3) . .
O82N N8N O83N 112(3) . .
O81N N8N O83N 104(3) . .

loop_
_geom_bond_atom_site_label_1
_geom_bond_atom_site_label_2
_geom_bond_distance
_geom_bond_site_symmetry_2
C10G C12G 1.42(6) .
C10F C15G 1.70(5) .
C10E C11G 1.30(5) .
C10D C13G 1.51(5) .
C11G C15G 1.4200 .
C11G C12G 1.4200 .
C11G Mn1G 2.030(14) .
C12G C13G 1.4200 .
C12G Mn1G 2.012(14) .
C13G C14G 1.4200 .
C13G Mn1G 2.006(14) .
C14G C15G 1.4200 .
C14G Mn1G 2.021(14) .
C15G Mn1G 2.035(14) .
C17G O17G 1.107(18) .
C17G Mn1G 1.828(17) .
Mn1G C16G 1.840(15) .
Mn1G C18G 1.853(15) .
Mn1G C17H 1.89(2) .
Mn1G C15H 2.018(14) .
Mn1G C14H 2.025(14) .
Mn1G C11H 2.044(15) .
C16G O16G 1.088(15) .
C18G O18G 1.082(14) .
C11H C15H 1.432(7) .
C11H C12H 1.432(7) .
C12H C13H 1.432(7) .
C13H C14H 1.432(7) .
C14H C15H 1.432(7) .
C17H O17H 1.062(18) .
N1L C5L 1.329(15) .
N1L C1L 1.350(15) .
N1L Co2L 2.253(14) 4_556
C1L C2L 1.388(16) .
C2L C3L 1.384(14) .
C3L C4L 1.383(14) .
C3L C16L 1.49(2) .
C4L C5L 1.407(16) .
N2L C10L 1.347(15) .
N2L C6L 1.361(15) .
N2L Co2L 2.235(15) .
C6L C7L 1.387(16) .
C7L C8L 1.378(14) .
C8L C9L 1.378(14) .
C8L C17L 1.47(2) .
C9L C10L 1.405(16) .
N3L C11L 1.34(2) .
N3L C15L 1.49(3) .
N3L Co1L 2.239(19) .
C11L C12L 1.44(2) .
C12L C13L 1.38(2) .
C13L C14L 1.44(2) .
C13L C18L 1.50(2) .
C14L C15L 1.34(3) .
C16L N16L 1.311(18) .
C16L N18L 1.378(19) .
N16L C17L 1.316(19) .
C17L N17L 1.305(19) .
N17L C18L 1.353(18) .
C18L N18L 1.306(18) .
Co1L O6L 2.09(3) .
Co1L O6L 2.09(3) 2_556
Co1L O5L 2.10(3) 2_556
Co1L O5L 2.10(3) .
Co1L N3L 2.239(19) 2_556
Co2L O4L 2.10(3) .
Co2L O3L 2.11(3) .
Co2L O1L 2.19(3) .
Co2L O2L 2.21(3) .
Co2L N1L 2.253(14) 4_546
Pd1A N4A 2.025(9) .
Pd1A N1X 2.029(9) .
Pd1A N1A 2.037(8) .
Pd1A N2X 2.054(8) .
Pd2A N4X 2.032(11) .
Pd2A N7A 2.033(10) .
Pd2A N2A 2.040(9) .
Pd2A N3X 2.080(12) .
Pd3A N3A 2.021(9) .
Pd3A N6X 2.023(11) .
Pd3A N5X 2.033(12) .
Pd3A N10A 2.073(11) .
Pd4A N9A 2.007(9) .
Pd4A N7X 2.013(11) .
Pd4A N11A 2.035(11) .
Pd4A N8X 2.105(13) .
Pd5A N10X 2.016(12) .
Pd5A N8A 2.023(11) .
Pd5A N6A 2.026(9) .
Pd5A N9X 2.046(10) .
Pd6A N12A 2.029(10) .
Pd6A N5A 2.039(9) .
Pd6A N11X 2.048(11) .
Pd6A N12X 2.071(10) .
N1A C1A 1.330(12) .
N1A C5A 1.354(12) .
C1A C2A 1.344(14) .
C2A C3A 1.400(13) .
C3A C4A 1.395(14) .
C3A C61A 1.481(14) .
C4A C5A 1.388(14) .
N2A C10A 1.340(13) .
N2A C6A 1.340(14) .
C6A C7A 1.358(15) .
C7A C8A 1.391(15) .
C8A C9A 1.423(15) .
C8A C62A 1.483(15) .
C9A C10A 1.368(15) .
N3A C11A 1.325(13) .
N3A C15A 1.363(15) .
C11A C12A 1.380(15) .
C12A C13A 1.400(15) .
C13A C14A 1.392(14) .
C13A C63A 1.513(14) .
C14A C15A 1.384(15) .
N4A C20A 1.330(12) .
N4A C16A 1.352(12) .
C16A C17A 1.366(15) .
C17A C18A 1.393(15) .
C18A C19A 1.401(13) .
C18A C64A 1.475(15) .
C19A C20A 1.363(14) .
N5A C25A 1.320(15) .
N5A C21A 1.335(15) .
C21A C22A 1.416(15) .
C22A C23A 1.367(16) .
C23A C24A 1.339(16) .
C23A C65A 1.543(13) .
C24A C25A 1.394(16) .
N6A C30A 1.320(14) .
N6A C26A 1.345(13) .
C26A C27A 1.377(15) .
C27A C28A 1.375(15) .
C28A C29A 1.397(15) .
C28A C66A 1.506(16) .
C29A C30A 1.400(16) .
N7A C31A 1.359(14) .
N7A C35A 1.367(14) .
C31A C32A 1.346(16) .
C32A C33A 1.404(15) .
C33A C34A 1.388(17) .
C33A C67A 1.457(17) .
C34A C35A 1.344(18) .
N8A C36A 1.353(15) .
N8A C40A 1.372(15) .
C36A C37A 1.404(18) .
C37A C38A 1.389(17) .
C38A C39A 1.394(16) .
C38A C68A 1.483(17) .
C39A C40A 1.345(16) .
N9A C41A 1.336(16) .
N9A C45A 1.360(16) .
C41A C42A 1.363(16) .
C42A C43A 1.368(17) .
C43A C44A 1.344(17) .
C43A C69A 1.476(15) .
C44A C45A 1.412(16) .
N10A C50A 1.308(15) .
N10A C46A 1.325(15) .
C46A C47A 1.383(17) .
C47A C48A 1.373(15) .
C48A C49A 1.405(16) .
C48A C70A 1.509(17) .
C49A C50A 1.352(17) .
N11A C55A 1.329(16) .
N11A C51A 1.340(16) .
C51A C52A 1.347(16) .
C52A C53A 1.441(17) .
C53A C54A 1.391(17) .
C53A C71A 1.481(17) .
C54A C55A 1.384(17) .
N12A C56A 1.297(15) .
N12A C60A 1.310(14) .
C56A C57A 1.389(17) .
C57A C58A 1.405(16) .
C58A C59A 1.395(16) .
C58A C72A 1.492(16) .
C59A C60A 1.365(16) .
C61A N63A 1.332(13) .
C61A N61A 1.333(13) .
N61A C62A 1.331(13) .
C62A N62A 1.312(13) .
N62A C63A 1.330(13) .
C63A N63A 1.331(13) .
C64A N66A 1.307(13) .
C64A N64A 1.347(12) .
N64A C65A 1.328(14) .
C65A N65A 1.327(14) .
N65A C66A 1.362(13) .
C66A N66A 1.315(13) .
C67A N67A 1.339(15) .
C67A N69A 1.358(14) .
N67A C68A 1.322(15) .
C68A N68A 1.367(14) .
N68A C69A 1.356(15) .
C69A N69A 1.332(15) .
C70A N70A 1.331(14) .
C70A N72A 1.344(14) .
N70A C71A 1.319(15) .
C71A N71A 1.366(15) .
N71A C72A 1.334(14) .
C72A N72A 1.318(15) .
N1X C1X 1.449(16) .
N1X C2X 1.516(16) .
N1X C3X 1.52(2) .
N2X C6X 1.442(15) .
N2X C4X 1.456(18) .
N2X C5X 1.475(15) .
N3X C7X 1.425(18) .
N3X C9X 1.51(2) .
N3X C8X 1.535(19) .
N4X C10X 1.472(19) .
N4X C11X 1.506(17) .
N4X C12X 1.532(18) .
N5X C14X 1.41(2) .
N5X C15X 1.45(2) .
N5X C13X 1.49(2) .
N6X C16X 1.41(3) .
N6X C17X 1.409(18) .
N6X C18X 1.45(2) .
N7X C21X 1.429(19) .
N7X C19X 1.45(2) .
N7X C20X 1.51(2) .
N8X C23X 1.46(2) .
N8X C24X 1.49(2) .
N8X C22X 1.51(3) .
N9X C25X 1.454(16) .
N9X C27X 1.460(17) .
N9X C26X 1.493(17) .
N10X C29X 1.467(17) .
N10X C30X 1.514(17) .
N10X C28X 1.529(19) .
N11X C31X 1.41(2) .
N11X C32X 1.42(2) .
N11X C33X 1.43(2) .
N12X C34X 1.37(2) .
N12X C36X 1.45(2) .
N12X C35X 1.47(2) .
C3X C4X 1.35(2) .
C9X C10X 1.42(2) .
C15X C16X 1.24(3) .
C21X C22X 1.24(3) .
C27X C28X 1.43(2) .
C33X C34X 1.32(3) .
N1N O12N 1.090(12) .
N1N O11N 1.161(14) .
N1N O13N 1.277(14) .
N2N O22N 1.144(15) .
N2N O21N 1.189(17) .
N2N O23N 1.193(16) .
N3N O32N 1.035(14) .
N3N O33N 1.190(15) .
N3N O31N 1.210(16) .
N4N O42N 1.106(18) .
N4N O41N 1.196(19) .
N4N O43N 1.245(19) .
N4M O42M 1.099(17) .
N4M O41M 1.182(18) .
N4M O43M 1.234(18) .
N5N O52N 1.133(16) .
N5N O51N 1.218(16) .
N5N O53N 1.260(16) .
N6N O62N 1.093(16) .
N6N O61N 1.158(16) .
N6N O63N 1.224(17) .
N7N O72N 1.089(16) .
N7N O71N 1.204(18) .
N7N O73N 1.250(17) .
N8N O82N 1.098(17) .
N8N O81N 1.171(17) .
N8N O83N 1.246(18) .
O13W O13W 1.62(13) 2_556
